data_7718006
loop_
_publ_author_name
'Haynes, Matthew D.'
'O'Reilly, Andrea'
'Poole, Alice J. M.'
'Roper, Aisling F.'
'Thum, Stefan'
'Morris, Louis J.'
'Coles, Martyn P.'
'Fulton, J. Robin'
'Harder, Sjoerd'
'Turner, Zo&#xeb; R'
'O'Hare, Dermot'

_publ_section_title
;
 Heavier alkaline earth and heterobimetallic s-block "ate" complexes of a
 di(amido)siloxane ligand: solid-state structure and dynamic
 solution-phase behaviour.
;
_journal_issue 11
_journal_name_full 'Dalton transactions (Cambridge, England : 2003)'
_journal_page_first 4542
_journal_page_last 4555
_journal_paper_doi 10.1039/d5dt00044k
_journal_volume 54
_journal_year 2025
_chemical_formula_moiety 'C68 H128 Ca2 K2 N6 O2 Si8, 0.5(C6 H6)'
_chemical_formula_sum 'C71 H131 Ca2 K2 N6 O2 Si8'
_chemical_formula_weight 1483.89
_space_group_crystal_system triclinic
_space_group_IT_number 2
_space_group_name_Hall '-P 1'
_space_group_name_H-M_alt 'P -1'
_atom_sites_solution_hydrogens geom
_atom_sites_solution_primary dual
_audit_creation_date 2023-10-20
_audit_creation_method
;
Olex2 1.5
(compiled 2023.08.24 svn.re1ec1418 for OlexSys, GUI svn.r6817)
;
_audit_update_record
;
2024-12-18 deposited with the CCDC.	2025-02-06 downloaded from the CCDC.
;
_cell_angle_alpha 88.998(2)
_cell_angle_beta 80.120(2)
_cell_angle_gamma 75.017(3)
_cell_formula_units_Z 2
_cell_length_a 11.5062(3)
_cell_length_b 19.0448(6)
_cell_length_c 20.7624(6)
_cell_measurement_reflns_used 19430
_cell_measurement_temperature 150.01(10)
_cell_measurement_theta_max 76.3260
_cell_measurement_theta_min 4.0980
_cell_volume 4328.1(2)
_computing_cell_refinement 'CrysAlisPro 1.171.42.72a (Rigaku OD, 2022)'
_computing_data_collection 'CrysAlisPro 1.171.42.72a (Rigaku OD, 2022)'
_computing_data_reduction 'CrysAlisPro 1.171.42.72a (Rigaku OD, 2022)'
_computing_molecular_graphics 'Olex2 1.5 (Dolomanov et al., 2009)'
_computing_publication_material 'Olex2 1.5 (Dolomanov et al., 2009)'
_computing_structure_refinement 'SHELXL 2014/7 (Sheldrick, 2015)'
_computing_structure_solution 'SHELXT 2014/5 (Sheldrick, 2014)'
_diffrn_ambient_environment N~2~
_diffrn_ambient_temperature 150.01(10)
_diffrn_detector 'CCD plate'
_diffrn_detector_area_resol_mean 10.5035
_diffrn_detector_type Atlas
_diffrn_measured_fraction_theta_full 0.999
_diffrn_measured_fraction_theta_max 0.980
_diffrn_measurement_details
;
List of Runs (angles in degrees, time in seconds):

  # Type    Start    End  Width  t~exp~   \w     \q     \k     \f   Frames
#--------------------------------------------------------------------------
  1  \w   -121.00 -18.00   1.00    1.00    --  -41.40   0.00 -30.00  103
  2  \w    -41.00   7.00   1.00    1.00    --  -41.40  57.00 120.00   48
  3  \w     -2.00  25.00   1.00    1.00    --  -41.40  19.00-180.00   27
  4  \w    -40.00   7.00   1.00    1.00    --  -41.40  57.00 -60.00   47
  5  \w      7.00  45.00   1.00    1.00    --  -41.40   0.00 -30.00   38
  6  \w     30.00  86.00   1.00    1.00    --   41.40-125.00-120.00   56
  7  \w     30.00  89.00   1.00    1.00    --   41.40-125.00  60.00   59
  8  \w     80.00 177.00   1.00    3.14    --  111.00  15.00  90.00   97
  9  \w    114.00 141.00   1.00    3.14    --  111.00  77.00 120.00   27
 10  \w     34.00  74.00   1.00    3.14    --  111.00 -94.00-120.00   40
 11  \w     45.00  87.00   1.00    3.14    --  111.00 -94.00 -30.00   42
 12  \w     41.00  71.00   1.00    3.14    --  111.00 -45.00  90.00   30
 13  \w     41.00  68.00   1.00    3.14    --  111.00 -45.00-150.00   27
 14  \w    109.00 176.00   1.00    3.14    --  111.00  77.00 150.00   67
 15  \w     67.00 125.00   1.00    3.14    --  111.00  15.00 -90.00   58
 16  \w     40.00  71.00   1.00    3.14    --  111.00 -45.00 150.00   31
 17  \w     94.00 125.00   1.00    3.14    --  111.00 -77.00  30.00   31
 18  \w     75.00 109.00   1.00    3.14    --  111.00-111.00 -30.00   34
 19  \w    133.00 177.00   1.00    3.14    --  111.00  77.00  90.00   44
 20  \w     63.00 109.00   1.00    3.14    --  111.00-111.00  30.00   46
 21  \w     67.00 105.00   1.00    3.14    --  111.00-111.00-180.00   38
 22  \w    126.00 153.00   1.00    3.14    --  111.00  15.00 -90.00   27
 23  \w     40.00  90.00   1.00    3.14    --  111.00-111.00 -60.00   50
 24  \w     40.00  65.00   1.00    3.14    --  111.00 -45.00-120.00   25
 25  \w     43.00 105.00   1.00    3.14    --  111.00-111.00  90.00   62
 26  \w     67.00 109.00   1.00    3.14    --  111.00-111.00-150.00   42
 27  \w     91.00 178.00   1.00    3.14    --  111.00  30.00 -30.00   87
 28  \w     45.00  71.00   1.00    3.14    --  111.00 -45.00 -60.00   26
 29  \w     39.00  70.00   1.00    3.14    --  111.00-111.00 120.00   31
 30  \w     83.00 109.00   1.00    3.14    --  111.00-111.00 120.00   26
 31  \w     61.00  86.00   1.00    3.14    --  111.00 -61.00  90.00   25
 32  \w     42.00  70.00   1.00    3.14    --  111.00 -45.00  30.00   28
 33  \w     66.00 105.00   1.00    3.14    --  111.00-111.00  60.00   39
 34  \w     55.00  88.00   1.00    3.14    --  111.00 -61.00-120.00   33
 35  \w     80.00 108.00   1.00    3.14    --  111.00-111.00-120.00   28
 36  \w     96.00 149.00   1.00    3.14    --  111.00  45.00 120.00   53
 37  \w     42.00  72.00   1.00    3.14    --  111.00 -45.00 120.00   30
 38  \w     43.00 109.00   1.00    3.14    --  111.00-111.00 -90.00   66
 39  \w     86.00 126.00   1.00    3.14    --  111.00 178.00  90.00   40
 40  \w     58.00  83.00   1.00    3.14    --  111.00 -61.00  60.00   25
 41  \w     42.00  69.00   1.00    3.14    --  111.00 -77.00  30.00   27
 42  \w     -2.00  23.00   1.00    1.00    --   34.00  90.00  83.33   25
 43  \w      0.00  29.00   1.00    1.00    --   34.00  85.00-126.59   29
 44  \w     -4.00  35.00   1.00    1.00    --  -41.40  19.00 150.00   39
 45  \w    -43.00 -36.00   1.00    1.00    --  -41.40 -57.00  60.00    7
;
_diffrn_measurement_device 'four-circle diffractometer'
_diffrn_measurement_device_type 'SuperNova, Dual, Cu at home/near, Atlas'
_diffrn_measurement_method '\w scans'
_diffrn_orient_matrix_type 'CrysAlisPro convention (1999,Acta A55,543-557)'
_diffrn_orient_matrix_UB_11 -0.0705176000
_diffrn_orient_matrix_UB_12 -0.0590956000
_diffrn_orient_matrix_UB_13 0.0094532000
_diffrn_orient_matrix_UB_21 0.0029148000
_diffrn_orient_matrix_UB_22 -0.0036867000
_diffrn_orient_matrix_UB_23 -0.0743421000
_diffrn_orient_matrix_UB_31 0.1217441000
_diffrn_orient_matrix_UB_32 -0.0592607000
_diffrn_orient_matrix_UB_33 -0.0078085000
_diffrn_radiation_monochromator mirror
_diffrn_radiation_probe x-ray
_diffrn_radiation_type 'Cu K\a'
_diffrn_radiation_wavelength 1.54184
_diffrn_reflns_av_R_equivalents 0.0497
_diffrn_reflns_av_unetI/netI 0.0573
_diffrn_reflns_Laue_measured_fraction_full 0.999
_diffrn_reflns_Laue_measured_fraction_max 0.980
_diffrn_reflns_limit_h_max 14
_diffrn_reflns_limit_h_min -13
_diffrn_reflns_limit_k_max 22
_diffrn_reflns_limit_k_min -23
_diffrn_reflns_limit_l_max 26
_diffrn_reflns_limit_l_min -25
_diffrn_reflns_number 49068
_diffrn_reflns_point_group_measured_fraction_full 0.999
_diffrn_reflns_point_group_measured_fraction_max 0.980
_diffrn_reflns_theta_full 67.684
_diffrn_reflns_theta_max 76.597
_diffrn_reflns_theta_min 4.038
_diffrn_source 'micro-focus sealed X-ray tube'
_diffrn_source_type 'SuperNova (Cu) X-ray Source'
_exptl_absorpt_coefficient_mu 3.386
_exptl_absorpt_correction_T_max 0.820
_exptl_absorpt_correction_T_min 0.633
_exptl_absorpt_correction_type gaussian
_exptl_absorpt_process_details
;
CrysAlisPro 1.171.42.72a (Rigaku Oxford Diffraction, 2022)
Numerical absorption correction based on gaussian integration over
a multifaceted crystal model
Empirical absorption correction using spherical harmonics,
implemented in SCALE3 ABSPACK scaling algorithm.
;
_exptl_crystal_colour colourless
_exptl_crystal_colour_primary colourless
_exptl_crystal_density_diffrn 1.139
_exptl_crystal_description block
_exptl_crystal_F_000 1610
_exptl_crystal_recrystallization_method 'Crystallised from concentrated benzene solution at room temperature'
_exptl_crystal_size_max 0.21
_exptl_crystal_size_mid 0.16
_exptl_crystal_size_min 0.12
_refine_diff_density_max 0.485
_refine_diff_density_min -0.374
_refine_diff_density_rms 0.059
_refine_ls_extinction_method none
_refine_ls_goodness_of_fit_ref 1.043
_refine_ls_hydrogen_treatment constr
_refine_ls_matrix_type full
_refine_ls_number_parameters 883
_refine_ls_number_reflns 17878
_refine_ls_number_restraints 116
_refine_ls_restrained_S_all 1.044
_refine_ls_R_factor_all 0.0589
_refine_ls_R_factor_gt 0.0430
_refine_ls_shift/su_max 0.001
_refine_ls_shift/su_mean 0.000
_refine_ls_structure_factor_coef Fsqd
_refine_ls_weighting_details 'w=1/[\s^2^(Fo^2^)+(0.0536P)^2^+1.0520P] where P=(Fo^2^+2Fc^2^)/3'
_refine_ls_weighting_scheme calc
_refine_ls_wR_factor_gt 0.1079
_refine_ls_wR_factor_ref 0.1228
_reflns_Friedel_coverage 0.000
_reflns_number_gt 14246
_reflns_number_total 17878
_reflns_threshold_expression 'I > 2\s(I)'
_cod_data_source_file d5dt00044k2.cif
_cod_data_source_block 061ljm23
_cod_depositor_comments 'Adding full bibliography for 7718002--7718016.cif.'
_cod_database_code 7718006
_shelx_shelxl_version_number 2014/7
_chemical_oxdiff_formula 'C89 H131 Ca2 N6 O2 Si8 K2'
_shelx_space_group_comment
;
The symmetry employed for this shelxl refinement is uniquely defined
by the following loop, which should always be used as a source of
symmetry information in preference to the above space-group names.
They are only intended as comments.
;
_shelx_estimated_absorpt_t_max 0.687
_shelx_estimated_absorpt_t_min 0.537
_olex2_refinement_description
;
1. Fixed Uiso
 At 1.2 times of:
  All C(H) groups
 At 1.5 times of:
  All C(H,H,H) groups
2. Restrained distances
 C74-C69 = C71-C72 = C72-C73
 1.37 with sigma of 0.02
 C74-C73
 1.38 with sigma of 0.02
 C69-C70 = C70-C71
 1.36 with sigma of 0.02
 C74-C70 = C70-C72 = C71-C73
 2.37 with sigma of 0.04
 C74-C72
 2.38 with sigma of 0.04
 C69-C71
 2.36 with sigma of 0.04
 C74-C69 \\sim C69-C70 \\sim C70-C71 \\sim C71-C72 \\sim C72-C73 \\sim C73-C74
 with sigma of 0.02
 C74-C72 \\sim C74-C70 \\sim C72-C70 \\sim C71-C69 \\sim C71-C73 \\sim C73-C69
 with sigma of 0.04
3. Restrained planarity
 C69, C70, C71, C72, C73, C74
 with sigma of 0.1
4. Uiso/Uaniso restraints and constraints
C69 \\sim C70 \\sim C71 \\sim C72 \\sim C73 \\sim C74: within 2A with sigma of
0.04 and sigma for terminal atoms of 0.08 within 2A
5. Rigid body (RIGU) restrains
 C69, C70, C71, C72, C73, C74
 with sigma for 1-2 distances of 0.004 and sigma for 1-3 distances of 0.004
 C74, C69, C70, C71, C73, C72
 with sigma for 1-2 distances of 0.004 and sigma for 1-3 distances of 0.004
6. Others
 Fixed Sof: C69(0.5) H69(0.5) C70(0.5) H70(0.5) C71(0.5) H71(0.5) C72(0.5)
 H72(0.5) C73(0.5) H73(0.5) C74(0.5) H74(0.5)
7.a Ternary CH refined with riding coordinates:
 C11(H11), C14(H14), C23(H23), C26(H26), C45(H45), C48(H48), C57(H57), C60(H60)
7.b Aromatic/amide H refined with riding coordinates:
 C7(H7), C8(H8), C9(H9), C19(H19), C20(H20), C21(H21), C41(H41), C42(H42),
 C43(H43), C53(H53), C54(H54), C55(H55), C69(H69), C70(H70), C71(H71), C72(H72),
  C73(H73), C74(H74)
7.c Idealised Me refined as rotating group:
 C1(H1a,H1b,H1c), C2(H2a,H2b,H2c), C3(H3a,H3b,H3c), C4(H4a,H4b,H4c), C12(H12a,
 H12b,H12c), C13(H13a,H13b,H13c), C15(H15a,H15b,H15c), C16(H16a,H16b,H16c),
 C24(H24a,H24b,H24c), C25(H25a,H25b,H25c), C27(H27a,H27b,H27c), C28(H28a,H28b,
 H28c), C29(H29a,H29b,H29c), C30(H30a,H30b,H30c), C31(H31a,H31b,H31c), C32(H32a,
 H32b,H32c), C33(H33a,H33b,H33c), C34(H34a,H34b,H34c), C35(H35a,H35b,H35c),
 C36(H36a,H36b,H36c), C37(H37a,H37b,H37c), C38(H38a,H38b,H38c), C46(H46a,H46b,
 H46c), C47(H47a,H47b,H47c), C49(H49a,H49b,H49c), C50(H50a,H50b,H50c), C58(H58a,
 H58b,H58c), C59(H59a,H59b,H59c), C61(H61a,H61b,H61c), C62(H62a,H62b,H62c),
 C63(H63a,H63b,H63c), C64(H64a,H64b,H64c), C65(H65a,H65b,H65c), C66(H66a,H66b,
 H66c), C67(H67a,H67b,H67c), C68(H68a,H68b,H68c)
;
_ins_header
;
TITL 061ljm23 in P-1 
REM P-1 (#2 in standard setting)
CELL 1.54184  11.506203  19.044769  20.762445  88.9976  80.1201  75.0173
ZERR    2.00   0.000332   0.000610   0.000603   0.0025   0.0024   0.0026
LATT  1
SFAC C H N O Si K Ca
UNIT 178.00 262.00 12.00 4.00 16.00 4.00 4.00
REM  CrysAlisPro recorded range (K): Min=150.0; max=150.0; aver:150.0
TEMP -123
SIZE 0.12 0.16 0.21
TREF
HKLF 4
END
;
_olex2_exptl_crystal_mounting_method
'mounted on a MiTeGen MicroMount using perfluoropolyether oil and rapidly transferred to a goniometer head on a diffractometer fitted with an Oxford Cryostream open-flow nitrogen cooling device'
_olex2_submission_special_instructions 'No special instructions were received'
_oxdiff_exptl_absorpt_empirical_details
;
Empirical correction (ABSPACK) includes:
- Absorption correction using spherical harmonics
- Frame scaling
;
_oxdiff_exptl_absorpt_empirical_full_max 1.257
_oxdiff_exptl_absorpt_empirical_full_min 0.758

loop_
_space_group_symop_operation_xyz
'x, y, z'
'-x, -y, -z'

loop_
_atom_site_label
_atom_site_type_symbol
_atom_site_fract_x
_atom_site_fract_y
_atom_site_fract_z
_atom_site_U_iso_or_equiv
_atom_site_adp_type
_atom_site_occupancy
_atom_site_site_symmetry_order
_atom_site_calc_flag
_atom_site_refinement_flags_posn
_atom_site_refinement_flags_adp
_atom_site_refinement_flags_occupancy
_atom_site_disorder_assembly
_atom_site_disorder_group
Ca1 Ca 0.59575(4) 0.17130(2) 0.14594(2) 0.02632(9) Uani 1 1 d . . . . .
Ca2 Ca 0.35782(4) 0.33944(2) 0.66011(2) 0.02728(9) Uani 1 1 d . . . . .
K1 K 0.63358(5) 0.18489(3) 0.33942(3) 0.03822(12) Uani 1 1 d . . . . .
K2 K 0.32097(5) 0.31618(3) 0.86467(3) 0.03907(12) Uani 1 1 d . . . . .
Si1 Si 0.68217(5) 0.13025(3) -0.00064(3) 0.02520(12) Uani 1 1 d . . . . .
Si2 Si 0.85040(5) 0.06485(3) 0.10854(3) 0.02313(11) Uani 1 1 d . . . . .
Si3 Si 0.43893(5) 0.10069(3) 0.25876(3) 0.03060(13) Uani 1 1 d . . . . .
Si4 Si 0.37886(5) 0.27071(3) 0.26136(3) 0.03114(13) Uani 1 1 d . . . . .
Si5 Si 0.28209(6) 0.38460(3) 0.52701(3) 0.02947(12) Uani 1 1 d . . . . .
Si6 Si 0.10800(5) 0.45004(3) 0.66303(3) 0.02840(12) Uani 1 1 d . . . . .
Si7 Si 0.57235(6) 0.23009(3) 0.73839(3) 0.03289(13) Uani 1 1 d . . . . .
Si8 Si 0.51872(5) 0.39887(3) 0.74620(3) 0.03018(13) Uani 1 1 d . . . . .
O1 O 0.74199(13) 0.09034(8) 0.06236(7) 0.0274(3) Uani 1 1 d . . . . .
O2 O 0.22316(14) 0.42447(8) 0.60050(7) 0.0296(3) Uani 1 1 d . . . . .
N1 N 0.57069(16) 0.19901(9) 0.03802(9) 0.0264(3) Uani 1 1 d . . . . .
N2 N 0.79191(15) 0.12366(9) 0.17310(9) 0.0251(3) Uani 1 1 d . . . . .
N3 N 0.46519(16) 0.18400(10) 0.24897(9) 0.0289(4) Uani 1 1 d . . . . .
N4 N 0.38585(18) 0.31189(9) 0.54752(9) 0.0309(4) Uani 1 1 d . . . . .
N5 N 0.15939(16) 0.39146(9) 0.71992(9) 0.0291(4) Uani 1 1 d . . . . .
N6 N 0.48784(16) 0.31725(9) 0.73964(10) 0.0295(4) Uani 1 1 d . . . . .
C1 C 0.8062(2) 0.15450(14) -0.06048(13) 0.0408(6) Uani 1 1 d . . . . .
H1A H 0.8395 0.1889 -0.0396 0.061 Uiso 1 1 calc R U . . .
H1B H 0.7728 0.1768 -0.0985 0.061 Uiso 1 1 calc R U . . .
H1C H 0.8714 0.1104 -0.0747 0.061 Uiso 1 1 calc R U . . .
C2 C 0.6315(2) 0.05963(12) -0.04156(12) 0.0370(5) Uani 1 1 d . . . . .
H2A H 0.7030 0.0248 -0.0660 0.055 Uiso 1 1 calc R U . . .
H2B H 0.5771 0.0830 -0.0717 0.055 Uiso 1 1 calc R U . . .
H2C H 0.5878 0.0340 -0.0085 0.055 Uiso 1 1 calc R U . . .
C3 C 1.00268(19) 0.07224(12) 0.06412(12) 0.0320(4) Uani 1 1 d . . . . .
H3A H 1.0454 0.0266 0.0399 0.048 Uiso 1 1 calc R U . . .
H3B H 1.0514 0.0818 0.0957 0.048 Uiso 1 1 calc R U . . .
H3C H 0.9909 0.1122 0.0335 0.048 Uiso 1 1 calc R U . . .
C4 C 0.85736(19) -0.03397(10) 0.11945(11) 0.0276(4) Uani 1 1 d . . . . .
H4A H 0.7809 -0.0389 0.1459 0.041 Uiso 1 1 calc R U . . .
H4B H 0.9258 -0.0568 0.1416 0.041 Uiso 1 1 calc R U . . .
H4C H 0.8691 -0.0579 0.0766 0.041 Uiso 1 1 calc R U . . .
C5 C 0.47722(19) 0.25401(11) 0.01996(10) 0.0267(4) Uani 1 1 d . . . . .
C6 C 0.3570(2) 0.24474(12) 0.02362(11) 0.0291(4) Uani 1 1 d . . . . .
C7 C 0.2599(2) 0.30486(13) 0.01754(11) 0.0336(5) Uani 1 1 d . . . . .
H7 H 0.1797 0.2985 0.0223 0.040 Uiso 1 1 calc R U . . .
C8 C 0.2772(2) 0.37337(12) 0.00485(12) 0.0364(5) Uani 1 1 d . . . . .
H8 H 0.2099 0.4137 0.0016 0.044 Uiso 1 1 calc R U . . .
C9 C 0.3948(2) 0.38191(11) -0.00299(11) 0.0342(5) Uani 1 1 d . . . . .
H9 H 0.4076 0.4285 -0.0130 0.041 Uiso 1 1 calc R U . . .
C10 C 0.4952(2) 0.32406(11) 0.00344(11) 0.0294(4) Uani 1 1 d . . . . .
C11 C 0.3306(2) 0.17133(12) 0.03827(12) 0.0324(5) Uani 1 1 d . . . . .
H11 H 0.4104 0.1354 0.0403 0.039 Uiso 1 1 calc R U . . .
C12 C 0.2762(3) 0.14530(14) -0.01607(14) 0.0448(6) Uani 1 1 d . . . . .
H12A H 0.1979 0.1796 -0.0195 0.067 Uiso 1 1 calc R U . . .
H12B H 0.2633 0.0971 -0.0059 0.067 Uiso 1 1 calc R U . . .
H12C H 0.3325 0.1424 -0.0577 0.067 Uiso 1 1 calc R U . . .
C13 C 0.2488(2) 0.17274(15) 0.10477(14) 0.0448(6) Uani 1 1 d . . . . .
H13A H 0.2865 0.1889 0.1387 0.067 Uiso 1 1 calc R U . . .
H13B H 0.2389 0.1238 0.1143 0.067 Uiso 1 1 calc R U . . .
H13C H 0.1687 0.2064 0.1040 0.067 Uiso 1 1 calc R U . . .
C14 C 0.6210(2) 0.33732(12) -0.00454(13) 0.0364(5) Uani 1 1 d . . . . .
H14 H 0.6769 0.2931 0.0105 0.044 Uiso 1 1 calc R U . . .
C15 C 0.6712(3) 0.3476(2) -0.07620(17) 0.0608(9) Uani 1 1 d . . . . .
H15A H 0.6267 0.3948 -0.0902 0.091 Uiso 1 1 calc R U . . .
H15B H 0.6608 0.3088 -0.1033 0.091 Uiso 1 1 calc R U . . .
H15C H 0.7582 0.3457 -0.0810 0.091 Uiso 1 1 calc R U . . .
C16 C 0.6228(3) 0.40222(15) 0.0376(2) 0.0606(9) Uani 1 1 d . . . . .
H16A H 0.7071 0.4056 0.0345 0.091 Uiso 1 1 calc R U . . .
H16B H 0.5891 0.3955 0.0832 0.091 Uiso 1 1 calc R U . . .
H16C H 0.5734 0.4470 0.0219 0.091 Uiso 1 1 calc R U . . .
C17 C 0.84240(18) 0.14726(11) 0.22182(10) 0.0256(4) Uani 1 1 d . . . . .
C18 C 0.83490(19) 0.22332(11) 0.22918(11) 0.0286(4) Uani 1 1 d . . . . .
C19 C 0.8775(2) 0.24895(12) 0.28060(12) 0.0345(5) Uani 1 1 d . . . . .
H19 H 0.8707 0.2995 0.2846 0.041 Uiso 1 1 calc R U . . .
C20 C 0.9296(2) 0.20273(13) 0.32604(12) 0.0363(5) Uani 1 1 d . . . . .
H20 H 0.9588 0.2210 0.3606 0.044 Uiso 1 1 calc R U . . .
C21 C 0.9382(2) 0.12899(12) 0.31993(11) 0.0325(5) Uani 1 1 d . . . . .
H21 H 0.9735 0.0969 0.3510 0.039 Uiso 1 1 calc R U . . .
C22 C 0.89634(18) 0.10085(11) 0.26950(11) 0.0268(4) Uani 1 1 d . . . . .
C23 C 0.7878(2) 0.27645(11) 0.17784(12) 0.0339(5) Uani 1 1 d . . . . .
H23 H 0.7178 0.2619 0.1643 0.041 Uiso 1 1 calc R U . . .
C24 C 0.8865(3) 0.27059(13) 0.11693(13) 0.0456(6) Uani 1 1 d . . . . .
H24A H 0.9570 0.2840 0.1287 0.068 Uiso 1 1 calc R U . . .
H24B H 0.8537 0.3035 0.0838 0.068 Uiso 1 1 calc R U . . .
H24C H 0.9121 0.2205 0.0993 0.068 Uiso 1 1 calc R U . . .
C25 C 0.7409(2) 0.35568(12) 0.20250(14) 0.0433(6) Uani 1 1 d . . . . .
H25A H 0.6782 0.3592 0.2416 0.065 Uiso 1 1 calc R U . . .
H25B H 0.7057 0.3858 0.1683 0.065 Uiso 1 1 calc R U . . .
H25C H 0.8088 0.3727 0.2133 0.065 Uiso 1 1 calc R U . . .
C26 C 0.9133(2) 0.01897(11) 0.26552(11) 0.0313(4) Uani 1 1 d . . . . .
H26 H 0.8573 0.0092 0.2369 0.038 Uiso 1 1 calc R U . . .
C27 C 1.0453(2) -0.01840(13) 0.23330(15) 0.0440(6) Uani 1 1 d . . . . .
H27A H 1.0648 0.0038 0.1912 0.066 Uiso 1 1 calc R U . . .
H27B H 1.0534 -0.0703 0.2262 0.066 Uiso 1 1 calc R U . . .
H27C H 1.1016 -0.0124 0.2620 0.066 Uiso 1 1 calc R U . . .
C28 C 0.8827(3) -0.01398(13) 0.33228(13) 0.0440(6) Uani 1 1 d . . . . .
H28A H 0.9374 -0.0057 0.3610 0.066 Uiso 1 1 calc R U . . .
H28B H 0.8932 -0.0664 0.3265 0.066 Uiso 1 1 calc R U . . .
H28C H 0.7979 0.0091 0.3519 0.066 Uiso 1 1 calc R U . . .
C29 C 0.4955(2) 0.04599(13) 0.17889(13) 0.0395(5) Uani 1 1 d . . . . .
H29A H 0.5840 0.0388 0.1667 0.059 Uiso 1 1 calc R U . . .
H29B H 0.4548 0.0723 0.1445 0.059 Uiso 1 1 calc R U . . .
H29C H 0.4770 -0.0014 0.1843 0.059 Uiso 1 1 calc R U . . .
C30 C 0.2769(2) 0.09648(16) 0.28493(14) 0.0449(6) Uani 1 1 d . . . . .
H30A H 0.2738 0.0455 0.2874 0.067 Uiso 1 1 calc R U . . .
H30B H 0.2275 0.1211 0.2531 0.067 Uiso 1 1 calc R U . . .
H30C H 0.2445 0.1206 0.3280 0.067 Uiso 1 1 calc R U . . .
C31 C 0.5312(3) 0.04389(14) 0.31684(15) 0.0470(6) Uani 1 1 d . . . . .
H31A H 0.6185 0.0373 0.3001 0.071 Uiso 1 1 calc R U . . .
H31B H 0.5131 -0.0037 0.3207 0.071 Uiso 1 1 calc R U . . .
H31C H 0.5101 0.0685 0.3599 0.071 Uiso 1 1 calc R U . . .
C32 C 0.2094(2) 0.28445(15) 0.28395(15) 0.0483(7) Uani 1 1 d . . . . .
H32A H 0.1790 0.2655 0.2484 0.072 Uiso 1 1 calc R U . . .
H32B H 0.1696 0.3365 0.2911 0.072 Uiso 1 1 calc R U . . .
H32C H 0.1910 0.2586 0.3241 0.072 Uiso 1 1 calc R U . . .
C33 C 0.4075(2) 0.32436(13) 0.18548(13) 0.0403(5) Uani 1 1 d . . . . .
H33A H 0.4947 0.3223 0.1747 0.060 Uiso 1 1 calc R U . . .
H33B H 0.3601 0.3751 0.1935 0.060 Uiso 1 1 calc R U . . .
H33C H 0.3826 0.3035 0.1489 0.060 Uiso 1 1 calc R U . . .
C34 C 0.4235(3) 0.32145(14) 0.32675(13) 0.0431(6) Uani 1 1 d . . . . .
H34A H 0.4142 0.2965 0.3682 0.065 Uiso 1 1 calc R U . . .
H34B H 0.3707 0.3711 0.3321 0.065 Uiso 1 1 calc R U . . .
H34C H 0.5088 0.3230 0.3138 0.065 Uiso 1 1 calc R U . . .
C35 C 0.1526(3) 0.36984(16) 0.48983(14) 0.0473(6) Uani 1 1 d . . . . .
H35A H 0.1164 0.3346 0.5154 0.071 Uiso 1 1 calc R U . . .
H35B H 0.1832 0.3511 0.4448 0.071 Uiso 1 1 calc R U . . .
H35C H 0.0905 0.4161 0.4899 0.071 Uiso 1 1 calc R U . . .
C36 C 0.3439(3) 0.45302(13) 0.47567(13) 0.0423(6) Uani 1 1 d . . . . .
H36A H 0.2761 0.4936 0.4677 0.063 Uiso 1 1 calc R U . . .
H36B H 0.3896 0.4300 0.4338 0.063 Uiso 1 1 calc R U . . .
H36C H 0.3983 0.4713 0.4987 0.063 Uiso 1 1 calc R U . . .
C37 C -0.0391(2) 0.44474(16) 0.63925(14) 0.0464(6) Uani 1 1 d . . . . .
H37A H -0.0612 0.4813 0.6066 0.070 Uiso 1 1 calc R U . . .
H37B H -0.1036 0.4539 0.6780 0.070 Uiso 1 1 calc R U . . .
H37C H -0.0296 0.3962 0.6207 0.070 Uiso 1 1 calc R U . . .
C38 C 0.0987(2) 0.54903(12) 0.67316(12) 0.0371(5) Uani 1 1 d . . . . .
H38A H 0.1745 0.5544 0.6854 0.056 Uiso 1 1 calc R U . . .
H38B H 0.0295 0.5711 0.7075 0.056 Uiso 1 1 calc R U . . .
H38C H 0.0871 0.5733 0.6318 0.056 Uiso 1 1 calc R U . . .
C39 C 0.4786(2) 0.25478(11) 0.51626(10) 0.0301(4) Uani 1 1 d . . . . .
C40 C 0.6011(2) 0.26028(12) 0.49935(11) 0.0335(5) Uani 1 1 d . . . . .
C41 C 0.6957(2) 0.19830(14) 0.47867(12) 0.0390(5) Uani 1 1 d . . . . .
H41 H 0.7771 0.2028 0.4686 0.047 Uiso 1 1 calc R U . . .
C42 C 0.6744(3) 0.13057(13) 0.47240(12) 0.0419(6) Uani 1 1 d . . . . .
H42 H 0.7401 0.0889 0.4593 0.050 Uiso 1 1 calc R U . . .
C43 C 0.5544(3) 0.12519(12) 0.48572(12) 0.0394(5) Uani 1 1 d . . . . .
H43 H 0.5387 0.0792 0.4806 0.047 Uiso 1 1 calc R U . . .
C44 C 0.4564(2) 0.18525(12) 0.50641(11) 0.0331(5) Uani 1 1 d . . . . .
C45 C 0.6340(2) 0.33161(12) 0.50548(12) 0.0355(5) Uani 1 1 d . . . . .
H45 H 0.5570 0.3688 0.5238 0.043 Uiso 1 1 calc R U . . .
C46 C 0.6834(3) 0.35782(16) 0.43890(15) 0.0530(7) Uani 1 1 d . . . . .
H46A H 0.7604 0.3233 0.4200 0.079 Uiso 1 1 calc R U . . .
H46B H 0.6976 0.4058 0.4443 0.079 Uiso 1 1 calc R U . . .
H46C H 0.6239 0.3612 0.4097 0.079 Uiso 1 1 calc R U . . .
C47 C 0.7229(3) 0.32722(17) 0.55311(17) 0.0537(7) Uani 1 1 d . . . . .
H47A H 0.6890 0.3103 0.5953 0.081 Uiso 1 1 calc R U . . .
H47B H 0.7356 0.3755 0.5591 0.081 Uiso 1 1 calc R U . . .
H47C H 0.8011 0.2931 0.5354 0.081 Uiso 1 1 calc R U . . .
C48 C 0.3274(2) 0.17584(12) 0.52041(12) 0.0380(5) Uani 1 1 d . . . . .
H48 H 0.2764 0.2163 0.5511 0.046 Uiso 1 1 calc R U . . .
C49 C 0.2737(3) 0.18261(18) 0.45770(16) 0.0532(7) Uani 1 1 d . . . . .
H49A H 0.2848 0.2269 0.4356 0.080 Uiso 1 1 calc R U . . .
H49B H 0.1863 0.1851 0.4684 0.080 Uiso 1 1 calc R U . . .
H49C H 0.3153 0.1402 0.4288 0.080 Uiso 1 1 calc R U . . .
C50 C 0.3186(3) 0.10399(16) 0.55266(16) 0.0554(7) Uani 1 1 d . . . . .
H50A H 0.3559 0.0637 0.5208 0.083 Uiso 1 1 calc R U . . .
H50B H 0.2326 0.1053 0.5678 0.083 Uiso 1 1 calc R U . . .
H50C H 0.3618 0.0971 0.5900 0.083 Uiso 1 1 calc R U . . .
C51 C 0.11344(18) 0.36590(11) 0.77894(11) 0.0284(4) Uani 1 1 d . . . . .
C52 C 0.1218(2) 0.28931(12) 0.78563(12) 0.0323(5) Uani 1 1 d . . . . .
C53 C 0.0833(2) 0.26168(13) 0.84604(13) 0.0385(5) Uani 1 1 d . . . . .
H53 H 0.0904 0.2110 0.8492 0.046 Uiso 1 1 calc R U . . .
C54 C 0.0353(2) 0.30594(15) 0.90128(13) 0.0416(6) Uani 1 1 d . . . . .
H54 H 0.0100 0.2861 0.9420 0.050 Uiso 1 1 calc R U . . .
C55 C 0.0247(2) 0.38014(14) 0.89596(12) 0.0371(5) Uani 1 1 d . . . . .
H55 H -0.0092 0.4110 0.9336 0.045 Uiso 1 1 calc R U . . .
C56 C 0.06243(19) 0.41058(12) 0.83692(11) 0.0316(5) Uani 1 1 d . . . . .
C57 C 0.1644(2) 0.23805(12) 0.72631(12) 0.0355(5) Uani 1 1 d . . . . .
H57 H 0.2277 0.2558 0.6962 0.043 Uiso 1 1 calc R U . . .
C58 C 0.0596(3) 0.24079(17) 0.68969(17) 0.0562(7) Uani 1 1 d . . . . .
H58A H -0.0026 0.2214 0.7171 0.084 Uiso 1 1 calc R U . . .
H58B H 0.0905 0.2115 0.6491 0.084 Uiso 1 1 calc R U . . .
H58C H 0.0233 0.2913 0.6794 0.084 Uiso 1 1 calc R U . . .
C59 C 0.2232(3) 0.15880(14) 0.74182(16) 0.0487(6) Uani 1 1 d . . . . .
H59A H 0.2848 0.1578 0.7693 0.073 Uiso 1 1 calc R U . . .
H59B H 0.2621 0.1312 0.7010 0.073 Uiso 1 1 calc R U . . .
H59C H 0.1601 0.1370 0.7650 0.073 Uiso 1 1 calc R U . . .
C60 C 0.0437(2) 0.49279(12) 0.83511(12) 0.0360(5) Uani 1 1 d . . . . .
H60 H 0.1007 0.5035 0.7965 0.043 Uiso 1 1 calc R U . . .
C61 C -0.0880(3) 0.52913(16) 0.82496(15) 0.0510(7) Uani 1 1 d . . . . .
H61A H -0.1029 0.5092 0.7849 0.077 Uiso 1 1 calc R U . . .
H61B H -0.0989 0.5817 0.8212 0.077 Uiso 1 1 calc R U . . .
H61C H -0.1459 0.5196 0.8624 0.077 Uiso 1 1 calc R U . . .
C62 C 0.0697(3) 0.52576(14) 0.89595(13) 0.0447(6) Uani 1 1 d . . . . .
H62A H 0.0098 0.5200 0.9340 0.067 Uiso 1 1 calc R U . . .
H62B H 0.0640 0.5776 0.8896 0.067 Uiso 1 1 calc R U . . .
H62C H 0.1521 0.5008 0.9032 0.067 Uiso 1 1 calc R U . . .
C63 C 0.7423(3) 0.21567(16) 0.72780(17) 0.0532(7) Uani 1 1 d . . . . .
H63A H 0.7704 0.2403 0.6886 0.080 Uiso 1 1 calc R U . . .
H63B H 0.7823 0.1635 0.7230 0.080 Uiso 1 1 calc R U . . .
H63C H 0.7629 0.2357 0.7662 0.080 Uiso 1 1 calc R U . . .
C64 C 0.5423(3) 0.17702(13) 0.67014(13) 0.0430(6) Uani 1 1 d . . . . .
H64A H 0.4540 0.1853 0.6724 0.065 Uiso 1 1 calc R U . . .
H64B H 0.5794 0.1251 0.6745 0.065 Uiso 1 1 calc R U . . .
H64C H 0.5780 0.1931 0.6280 0.065 Uiso 1 1 calc R U . . .
C65 C 0.5334(3) 0.18049(14) 0.81548(13) 0.0463(6) Uani 1 1 d . . . . .
H65A H 0.5466 0.2058 0.8532 0.069 Uiso 1 1 calc R U . . .
H65B H 0.5857 0.1307 0.8119 0.069 Uiso 1 1 calc R U . . .
H65C H 0.4475 0.1793 0.8213 0.069 Uiso 1 1 calc R U . . .
C66 C 0.6817(2) 0.40012(16) 0.74440(15) 0.0471(6) Uani 1 1 d . . . . .
H66A H 0.7125 0.3724 0.7809 0.071 Uiso 1 1 calc R U . . .
H66B H 0.6864 0.4505 0.7483 0.071 Uiso 1 1 calc R U . . .
H66C H 0.7313 0.3781 0.7030 0.071 Uiso 1 1 calc R U . . .
C67 C 0.4265(2) 0.45249(14) 0.82131(13) 0.0406(5) Uani 1 1 d . . . . .
H67A H 0.3394 0.4625 0.8191 0.061 Uiso 1 1 calc R U . . .
H67B H 0.4489 0.4985 0.8238 0.061 Uiso 1 1 calc R U . . .
H67C H 0.4431 0.4245 0.8603 0.061 Uiso 1 1 calc R U . . .
C68 C 0.4666(3) 0.45887(13) 0.67667(13) 0.0412(5) Uani 1 1 d . . . . .
H68A H 0.5072 0.4342 0.6346 0.062 Uiso 1 1 calc R U . . .
H68B H 0.4879 0.5052 0.6795 0.062 Uiso 1 1 calc R U . . .
H68C H 0.3779 0.4680 0.6801 0.062 Uiso 1 1 calc R U . . .
C69 C 1.1114(9) -0.0786(7) 0.4368(5) 0.124(4) Uani 0.5 1 d D U P A -1
H69 H 1.1666 -0.1153 0.4081 0.149 Uiso 0.5 1 calc R U P A -1
C70 C 1.1243(10) -0.0087(7) 0.4386(6) 0.132(4) Uani 0.5 1 d D U P A -1
H70 H 1.1904 0.0040 0.4111 0.158 Uiso 0.5 1 calc R U P A -1
C71 C 1.0408(14) 0.0426(9) 0.4803(8) 0.124(5) Uani 0.5 1 d D U P A -1
H71 H 1.0478 0.0912 0.4792 0.149 Uiso 0.5 1 calc R U P A -1
C72 C 0.9485(11) 0.0265(6) 0.5233(6) 0.121(4) Uani 0.5 1 d D U P A -1
H72 H 0.8984 0.0614 0.5553 0.145 Uiso 0.5 1 calc R U P A -1
C73 C 0.9297(12) -0.0410(6) 0.5193(8) 0.095(3) Uani 0.5 1 d D U P A -1
H73 H 0.8595 -0.0521 0.5440 0.114 Uiso 0.5 1 calc R U P A -1
C74 C 1.0149(8) -0.0924(5) 0.4787(5) 0.097(3) Uani 0.5 1 d D U P A -1
H74 H 1.0063 -0.1407 0.4797 0.117 Uiso 0.5 1 calc R U P A -1

loop_
_atom_site_aniso_label
_atom_site_aniso_U_11
_atom_site_aniso_U_22
_atom_site_aniso_U_33
_atom_site_aniso_U_23
_atom_site_aniso_U_13
_atom_site_aniso_U_12
Ca1 0.02380(18) 0.02476(18) 0.0273(2) 0.00349(14) -0.00457(14) -0.00084(14)
Ca2 0.02669(19) 0.02447(18) 0.0277(2) 0.00420(15) -0.00258(15) -0.00295(14)
K1 0.0337(2) 0.0424(3) 0.0372(3) 0.0077(2) -0.00665(19) -0.00748(19)
K2 0.0352(2) 0.0452(3) 0.0352(3) 0.0031(2) -0.00207(19) -0.0103(2)
Si1 0.0270(3) 0.0205(2) 0.0265(3) 0.00519(19) -0.0053(2) -0.00312(19)
Si2 0.0226(2) 0.0176(2) 0.0276(3) 0.00355(18) -0.00467(19) -0.00248(18)
Si3 0.0291(3) 0.0291(3) 0.0332(3) 0.0049(2) -0.0047(2) -0.0075(2)
Si4 0.0284(3) 0.0277(3) 0.0317(3) 0.0014(2) -0.0017(2) 0.0003(2)
Si5 0.0369(3) 0.0217(2) 0.0271(3) 0.0047(2) -0.0035(2) -0.0045(2)
Si6 0.0258(3) 0.0241(2) 0.0316(3) 0.0076(2) -0.0019(2) -0.0025(2)
Si7 0.0331(3) 0.0257(3) 0.0370(3) 0.0081(2) -0.0076(2) -0.0019(2)
Si8 0.0292(3) 0.0267(3) 0.0336(3) 0.0047(2) -0.0034(2) -0.0070(2)
O1 0.0264(7) 0.0250(7) 0.0287(7) 0.0046(5) -0.0057(6) -0.0026(5)
O2 0.0326(7) 0.0238(7) 0.0284(7) 0.0051(6) -0.0011(6) -0.0030(5)
N1 0.0264(8) 0.0203(7) 0.0323(9) 0.0067(6) -0.0075(7) -0.0048(6)
N2 0.0252(8) 0.0203(7) 0.0285(8) 0.0023(6) -0.0054(6) -0.0030(6)
N3 0.0249(8) 0.0276(8) 0.0309(9) 0.0027(7) -0.0021(7) -0.0026(6)
N4 0.0368(9) 0.0205(8) 0.0320(9) 0.0043(7) -0.0015(7) -0.0043(7)
N5 0.0282(8) 0.0248(8) 0.0318(9) 0.0078(7) -0.0023(7) -0.0046(6)
N6 0.0261(8) 0.0247(8) 0.0362(10) 0.0065(7) -0.0047(7) -0.0045(6)
C1 0.0372(12) 0.0381(12) 0.0397(13) 0.0120(10) 0.0024(10) -0.0032(9)
C2 0.0449(13) 0.0268(10) 0.0398(12) -0.0013(9) -0.0171(10) -0.0039(9)
C3 0.0246(9) 0.0283(10) 0.0401(12) 0.0006(9) -0.0009(8) -0.0048(8)
C4 0.0309(10) 0.0184(8) 0.0325(10) 0.0026(7) -0.0069(8) -0.0038(7)
C5 0.0315(10) 0.0229(9) 0.0233(9) 0.0016(7) -0.0055(8) -0.0022(8)
C6 0.0290(10) 0.0281(10) 0.0291(10) 0.0054(8) -0.0065(8) -0.0046(8)
C7 0.0280(10) 0.0356(11) 0.0326(11) 0.0032(9) -0.0043(8) -0.0006(9)
C8 0.0360(11) 0.0298(11) 0.0346(11) 0.0022(9) -0.0085(9) 0.0087(9)
C9 0.0449(12) 0.0195(9) 0.0356(12) 0.0035(8) -0.0117(10) -0.0007(8)
C10 0.0358(11) 0.0229(9) 0.0291(10) 0.0036(8) -0.0096(8) -0.0048(8)
C11 0.0293(10) 0.0329(11) 0.0371(12) 0.0085(9) -0.0090(9) -0.0105(8)
C12 0.0532(15) 0.0400(13) 0.0503(15) 0.0116(11) -0.0228(12) -0.0200(11)
C13 0.0384(12) 0.0494(14) 0.0471(15) 0.0135(12) -0.0039(11) -0.0156(10)
C14 0.0401(12) 0.0265(10) 0.0482(14) 0.0134(9) -0.0192(10) -0.0117(9)
C15 0.0399(14) 0.087(2) 0.0608(19) 0.0311(17) -0.0120(13) -0.0259(14)
C16 0.072(2) 0.0338(13) 0.091(3) 0.0085(14) -0.0437(19) -0.0214(13)
C17 0.0232(9) 0.0221(9) 0.0290(10) 0.0017(7) -0.0007(7) -0.0038(7)
C18 0.0280(10) 0.0208(9) 0.0353(11) 0.0017(8) -0.0029(8) -0.0050(7)
C19 0.0351(11) 0.0252(10) 0.0423(13) -0.0024(9) -0.0048(9) -0.0074(8)
C20 0.0396(12) 0.0339(11) 0.0371(12) -0.0037(9) -0.0085(10) -0.0108(9)
C21 0.0336(11) 0.0305(10) 0.0333(11) 0.0032(8) -0.0101(9) -0.0054(8)
C22 0.0262(9) 0.0230(9) 0.0300(10) 0.0023(8) -0.0057(8) -0.0036(7)
C23 0.0330(11) 0.0223(9) 0.0459(13) 0.0056(9) -0.0091(9) -0.0048(8)
C24 0.0601(16) 0.0267(11) 0.0420(14) 0.0066(10) -0.0010(12) -0.0026(10)
C25 0.0469(14) 0.0219(10) 0.0564(16) 0.0041(10) -0.0081(12) -0.0016(9)
C26 0.0369(11) 0.0219(9) 0.0354(11) 0.0038(8) -0.0134(9) -0.0039(8)
C27 0.0410(13) 0.0296(11) 0.0578(16) -0.0017(10) -0.0151(11) 0.0021(9)
C28 0.0648(16) 0.0324(11) 0.0437(14) 0.0129(10) -0.0225(12) -0.0205(11)
C29 0.0408(12) 0.0328(11) 0.0439(13) -0.0028(10) -0.0015(10) -0.0113(9)
C30 0.0371(12) 0.0505(14) 0.0486(15) 0.0054(12) -0.0003(11) -0.0188(11)
C31 0.0576(16) 0.0334(12) 0.0535(16) 0.0130(11) -0.0199(13) -0.0119(11)
C32 0.0308(12) 0.0450(14) 0.0587(17) 0.0032(12) 0.0006(11) 0.0031(10)
C33 0.0468(13) 0.0311(11) 0.0373(12) 0.0049(9) -0.0034(10) -0.0028(10)
C34 0.0506(14) 0.0349(12) 0.0391(13) -0.0049(10) -0.0049(11) -0.0038(10)
C35 0.0504(15) 0.0476(14) 0.0444(14) 0.0022(11) -0.0178(12) -0.0074(11)
C36 0.0580(15) 0.0276(10) 0.0361(12) 0.0087(9) 0.0016(11) -0.0089(10)
C37 0.0329(12) 0.0543(15) 0.0512(15) 0.0162(12) -0.0104(11) -0.0088(10)
C38 0.0397(12) 0.0232(10) 0.0391(12) 0.0048(9) 0.0034(10) 0.0017(8)
C39 0.0415(11) 0.0220(9) 0.0246(10) 0.0052(7) -0.0042(8) -0.0055(8)
C40 0.0409(12) 0.0268(10) 0.0289(11) 0.0018(8) -0.0027(9) -0.0042(9)
C41 0.0404(12) 0.0376(12) 0.0332(12) 0.0000(9) -0.0040(9) -0.0015(10)
C42 0.0517(14) 0.0286(11) 0.0350(12) -0.0009(9) -0.0079(10) 0.0085(10)
C43 0.0580(15) 0.0219(10) 0.0341(12) 0.0015(8) -0.0064(10) -0.0039(9)
C44 0.0477(13) 0.0241(10) 0.0265(10) 0.0051(8) -0.0063(9) -0.0076(9)
C45 0.0362(11) 0.0296(10) 0.0363(12) -0.0004(9) 0.0027(9) -0.0066(9)
C46 0.0690(19) 0.0420(14) 0.0428(15) -0.0005(11) 0.0128(13) -0.0197(13)
C47 0.0578(17) 0.0468(15) 0.0620(19) 0.0015(13) -0.0184(14) -0.0183(13)
C48 0.0517(14) 0.0248(10) 0.0379(12) 0.0034(9) -0.0034(10) -0.0134(9)
C49 0.0543(16) 0.0594(17) 0.0515(17) 0.0122(13) -0.0133(13) -0.0227(13)
C50 0.075(2) 0.0411(14) 0.0538(17) 0.0165(13) -0.0072(15) -0.0263(13)
C51 0.0223(9) 0.0293(10) 0.0332(11) 0.0086(8) -0.0046(8) -0.0064(7)
C52 0.0313(10) 0.0309(10) 0.0365(12) 0.0075(9) -0.0060(9) -0.0115(8)
C53 0.0404(12) 0.0352(11) 0.0438(13) 0.0138(10) -0.0073(10) -0.0174(9)
C54 0.0450(13) 0.0463(13) 0.0357(12) 0.0185(10) -0.0051(10) -0.0184(10)
C55 0.0345(11) 0.0414(12) 0.0326(12) 0.0062(9) 0.0003(9) -0.0092(9)
C56 0.0265(10) 0.0315(10) 0.0333(11) 0.0082(9) -0.0014(8) -0.0042(8)
C57 0.0391(12) 0.0282(10) 0.0409(12) 0.0065(9) -0.0045(10) -0.0133(9)
C58 0.0641(18) 0.0464(15) 0.0602(19) -0.0004(13) -0.0272(15) -0.0070(13)
C59 0.0569(16) 0.0312(12) 0.0589(17) 0.0046(11) -0.0161(13) -0.0091(11)
C60 0.0385(12) 0.0288(10) 0.0336(11) 0.0057(9) 0.0030(9) -0.0024(9)
C61 0.0444(14) 0.0459(14) 0.0478(15) 0.0079(12) 0.0002(12) 0.0092(11)
C62 0.0509(14) 0.0358(12) 0.0404(13) 0.0008(10) 0.0052(11) -0.0070(10)
C63 0.0398(14) 0.0441(14) 0.069(2) 0.0127(13) -0.0128(13) 0.0022(11)
C64 0.0541(15) 0.0320(11) 0.0409(13) 0.0023(10) -0.0092(11) -0.0068(10)
C65 0.0630(16) 0.0334(12) 0.0411(14) 0.0141(10) -0.0139(12) -0.0079(11)
C66 0.0390(13) 0.0509(15) 0.0540(16) 0.0009(12) -0.0030(11) -0.0196(11)
C67 0.0427(13) 0.0347(11) 0.0404(13) -0.0012(10) -0.0034(10) -0.0054(10)
C68 0.0525(14) 0.0322(11) 0.0427(13) 0.0127(10) -0.0101(11) -0.0170(10)
C69 0.085(5) 0.187(9) 0.122(7) 0.080(6) -0.072(5) -0.046(5)
C70 0.104(7) 0.201(9) 0.136(9) 0.099(7) -0.086(6) -0.086(6)
C71 0.125(10) 0.162(9) 0.142(9) 0.085(6) -0.117(7) -0.078(6)
C72 0.141(9) 0.121(7) 0.146(9) 0.061(5) -0.107(6) -0.065(5)
C73 0.088(6) 0.102(5) 0.136(8) 0.061(5) -0.088(6) -0.056(4)
C74 0.082(5) 0.115(6) 0.117(7) 0.066(5) -0.064(5) -0.040(4)

loop_
_atom_type_symbol
_atom_type_description
_atom_type_scat_dispersion_real
_atom_type_scat_dispersion_imag
_atom_type_scat_source
C C 0.0181 0.0091 'International Tables Vol C Tables 4.2.6.8 and 6.1.1.4'
H H 0.0000 0.0000 'International Tables Vol C Tables 4.2.6.8 and 6.1.1.4'
Ca Ca 0.3641 1.2855 'International Tables Vol C Tables 4.2.6.8 and 6.1.1.4'
K K 0.3868 1.0657 'International Tables Vol C Tables 4.2.6.8 and 6.1.1.4'
N N 0.0311 0.0180 'International Tables Vol C Tables 4.2.6.8 and 6.1.1.4'
O O 0.0492 0.0322 'International Tables Vol C Tables 4.2.6.8 and 6.1.1.4'
Si Si 0.2541 0.3302 'International Tables Vol C Tables 4.2.6.8 and 6.1.1.4'

loop_
_exptl_crystal_face_index_h
_exptl_crystal_face_index_k
_exptl_crystal_face_index_l
_exptl_crystal_face_perp_dist
1 -2 0 0.0800
1 0 0 0.0700
0 -1 0 0.0750
-1 0 0 0.0600
-1 -2 0 0.0500
1 2 0 0.0700
0 1 0 0.0600
0 0 1 0.1000
0 0 -1 0.0900
-1 1 -2 0.0900
2 -1 -2 0.0800
-1 0 2 0.0800
1 1 2 0.0900
0 1 2 0.0900
0 -1 1 0.1000

loop_
_geom_angle_atom_site_label_1
_geom_angle_atom_site_label_2
_geom_angle_atom_site_label_3
_geom_angle
_geom_angle_site_symmetry_1
_geom_angle_site_symmetry_3
_geom_angle_publ_flag
N1 Ca1 O1 65.01(5) . . ?
N1 Ca1 N2 121.23(6) . . ?
N1 Ca1 N3 135.71(6) . . ?
N2 Ca1 O1 65.17(6) . . ?
N2 Ca1 N3 102.98(6) . . ?
N3 Ca1 O1 147.95(6) . . ?
N4 Ca2 O2 65.20(6) . . ?
N4 Ca2 N5 120.48(7) . . ?
N4 Ca2 N6 134.25(7) . . ?
N5 Ca2 O2 65.06(6) . . ?
N5 Ca2 N6 105.00(7) . . ?
N6 Ca2 O2 149.58(6) . . ?
N3 K1 C17 87.75(6) . . ?
N3 K1 C18 93.62(6) . . ?
N3 K1 C19 116.00(6) . . ?
N3 K1 C20 135.84(6) . . ?
N3 K1 C21 131.32(6) . . ?
N3 K1 C22 107.44(6) . . ?
N3 K1 C41 153.14(6) . . ?
N3 K1 C42 138.76(7) . . ?
N3 K1 C43 114.76(7) . . ?
C17 K1 C18 26.51(5) . . ?
C17 K1 C19 44.60(6) . . ?
C17 K1 C20 51.40(6) . . ?
C17 K1 C21 44.80(6) . . ?
C17 K1 C22 26.58(5) . . ?
C17 K1 C41 119.06(7) . . ?
C17 K1 C43 139.63(6) . . ?
C18 K1 C19 24.29(6) . . ?
C18 K1 C20 42.48(6) . . ?
C18 K1 C21 50.37(5) . . ?
C18 K1 C43 150.33(7) . . ?
C19 K1 C20 23.26(6) . . ?
C21 K1 C19 41.54(5) . . ?
C21 K1 C20 23.41(6) . . ?
C22 K1 C18 45.23(5) . . ?
C22 K1 C19 50.38(5) . . ?
C22 K1 C20 42.74(6) . . ?
C22 K1 C21 24.56(6) . . ?
C22 K1 C43 113.42(6) . . ?
C41 K1 C18 111.17(7) . . ?
C41 K1 C19 87.31(7) . . ?
C41 K1 C20 70.20(7) . . ?
C41 K1 C21 74.85(6) . . ?
C41 K1 C22 97.65(6) . . ?
C41 K1 C43 43.54(7) . . ?
C42 K1 C17 120.34(6) . . ?
C42 K1 C18 125.35(7) . . ?
C42 K1 C19 104.90(8) . . ?
C42 K1 C20 83.25(7) . . ?
C42 K1 C21 77.64(7) . . ?
C42 K1 C22 94.07(6) . . ?
C42 K1 C41 26.05(7) . . ?
C42 K1 C43 25.01(8) . . ?
C43 K1 C19 129.23(7) . . ?
C43 K1 C20 108.22(7) . . ?
C43 K1 C21 101.27(6) . . ?
N6 K2 C7 153.64(6) . 1_556 ?
N6 K2 C8 139.48(7) . 1_556 ?
N6 K2 C9 116.14(6) . 1_556 ?
N6 K2 C51 84.18(5) . . ?
N6 K2 C52 89.47(6) . . ?
N6 K2 C53 112.41(6) . . ?
N6 K2 C54 133.22(6) . . ?
N6 K2 C55 128.04(6) . . ?
N6 K2 C56 103.78(5) . . ?
C7 K2 C9 42.76(6) 1_556 1_556 ?
C7 K2 C51 121.80(6) 1_556 . ?
C7 K2 C52 115.69(6) 1_556 . ?
C7 K2 C53 91.36(7) 1_556 . ?
C7 K2 C54 72.71(6) 1_556 . ?
C7 K2 C55 77.10(6) 1_556 . ?
C7 K2 C56 99.95(6) 1_556 . ?
C8 K2 C7 25.78(7) 1_556 1_556 ?
C8 K2 C9 24.34(7) 1_556 1_556 ?
C8 K2 C51 119.74(6) 1_556 . ?
C8 K2 C52 126.98(7) 1_556 . ?
C8 K2 C53 107.13(7) 1_556 . ?
C8 K2 C54 83.98(7) 1_556 . ?
C8 K2 C55 77.59(7) 1_556 . ?
C8 K2 C56 93.83(6) 1_556 . ?
C51 K2 C9 136.22(6) . 1_556 ?
C51 K2 C52 26.28(6) . . ?
C51 K2 C53 45.28(6) . . ?
C51 K2 C54 52.60(6) . . ?
C51 K2 C55 44.98(6) . . ?
C51 K2 C56 26.05(6) . . ?
C52 K2 C9 150.66(6) . 1_556 ?
C52 K2 C53 25.08(6) . . ?
C52 K2 C54 43.97(6) . . ?
C52 K2 C55 51.15(7) . . ?
C52 K2 C56 45.00(6) . . ?
C53 K2 C9 131.26(7) . 1_556 ?
C53 K2 C54 24.33(7) . . ?
C53 K2 C55 42.92(7) . . ?
C54 K2 C9 108.31(7) . 1_556 ?
C55 K2 C9 99.77(6) . 1_556 ?
C55 K2 C54 24.46(7) . . ?
C56 K2 C9 110.95(6) . 1_556 ?
C56 K2 C53 51.31(6) . . ?
C56 K2 C54 44.05(6) . . ?
C56 K2 C55 24.95(6) . . ?
O1 Si1 N1 100.67(8) . . ?
O1 Si1 C1 108.55(10) . . ?
O1 Si1 C2 106.20(9) . . ?
N1 Si1 C1 117.36(10) . . ?
N1 Si1 C2 116.08(10) . . ?
C2 Si1 C1 107.06(13) . . ?
O1 Si2 N2 100.84(8) . . ?
O1 Si2 C3 111.75(9) . . ?
O1 Si2 C4 101.83(9) . . ?
N2 Si2 C3 113.84(10) . . ?
N2 Si2 C4 119.39(9) . . ?
C3 Si2 C4 108.21(9) . . ?
N3 Si3 C29 109.73(10) . . ?
N3 Si3 C30 117.50(11) . . ?
N3 Si3 C31 112.61(12) . . ?
C30 Si3 C29 105.67(13) . . ?
C30 Si3 C31 107.10(13) . . ?
C31 Si3 C29 103.05(13) . . ?
N3 Si4 C32 116.98(12) . . ?
N3 Si4 C33 109.65(10) . . ?
N3 Si4 C34 112.80(11) . . ?
C32 Si4 C33 107.26(12) . . ?
C32 Si4 C34 105.75(14) . . ?
C33 Si4 C34 103.38(13) . . ?
O2 Si5 N4 100.32(9) . . ?
O2 Si5 C35 107.54(11) . . ?
O2 Si5 C36 106.29(10) . . ?
N4 Si5 C35 118.90(12) . . ?
N4 Si5 C36 116.25(11) . . ?
C36 Si5 C35 106.39(13) . . ?
O2 Si6 N5 100.49(8) . . ?
O2 Si6 C37 110.73(11) . . ?
O2 Si6 C38 101.95(9) . . ?
N5 Si6 C37 116.05(11) . . ?
N5 Si6 C38 119.69(11) . . ?
C37 Si6 C38 106.64(12) . . ?
N6 Si7 C63 116.49(12) . . ?
N6 Si7 C64 109.81(11) . . ?
N6 Si7 C65 113.37(11) . . ?
C63 Si7 C64 106.84(14) . . ?
C63 Si7 C65 104.12(13) . . ?
C64 Si7 C65 105.43(13) . . ?
N6 Si8 C66 118.06(11) . . ?
N6 Si8 C67 112.26(11) . . ?
N6 Si8 C68 109.75(11) . . ?
C66 Si8 C67 106.94(13) . . ?
C66 Si8 C68 105.49(13) . . ?
C67 Si8 C68 103.11(12) . . ?
Si1 O1 Ca1 95.43(6) . . ?
Si1 O1 Si2 155.05(10) . . ?
Si2 O1 Ca1 95.19(7) . . ?
Si5 O2 Ca2 96.13(6) . . ?
Si6 O2 Ca2 96.38(7) . . ?
Si6 O2 Si5 151.18(12) . . ?
Si1 N1 Ca1 98.79(7) . . ?
C5 N1 Ca1 124.93(14) . . ?
C5 N1 Si1 135.94(16) . . ?
Si2 N2 Ca1 97.53(8) . . ?
C17 N2 Ca1 128.46(12) . . ?
C17 N2 Si2 133.34(14) . . ?
Ca1 N3 K1 102.17(6) . . ?
Si3 N3 Ca1 102.68(9) . . ?
Si3 N3 K1 102.94(8) . . ?
Si4 N3 Ca1 109.99(9) . . ?
Si4 N3 K1 98.97(9) . . ?
Si4 N3 Si3 135.41(12) . . ?
Si5 N4 Ca2 98.20(9) . . ?
C39 N4 Ca2 123.05(14) . . ?
C39 N4 Si5 138.14(16) . . ?
Si6 N5 Ca2 97.45(8) . . ?
C51 N5 Ca2 123.64(13) . . ?
C51 N5 Si6 138.32(15) . . ?
Ca2 N6 K2 104.25(6) . . ?
Si7 N6 Ca2 113.27(10) . . ?
Si7 N6 K2 98.23(8) . . ?
Si7 N6 Si8 133.81(12) . . ?
Si8 N6 Ca2 102.07(8) . . ?
Si8 N6 K2 100.93(8) . . ?
Si1 C1 H1A 109.5 . . ?
Si1 C1 H1B 109.5 . . ?
Si1 C1 H1C 109.5 . . ?
H1A C1 H1B 109.5 . . ?
H1A C1 H1C 109.5 . . ?
H1B C1 H1C 109.5 . . ?
Si1 C2 H2A 109.5 . . ?
Si1 C2 H2B 109.5 . . ?
Si1 C2 H2C 109.5 . . ?
H2A C2 H2B 109.5 . . ?
H2A C2 H2C 109.5 . . ?
H2B C2 H2C 109.5 . . ?
Si2 C3 H3A 109.5 . . ?
Si2 C3 H3B 109.5 . . ?
Si2 C3 H3C 109.5 . . ?
H3A C3 H3B 109.5 . . ?
H3A C3 H3C 109.5 . . ?
H3B C3 H3C 109.5 . . ?
Si2 C4 H4A 109.5 . . ?
Si2 C4 H4B 109.5 . . ?
Si2 C4 H4C 109.5 . . ?
H4A C4 H4B 109.5 . . ?
H4A C4 H4C 109.5 . . ?
H4B C4 H4C 109.5 . . ?
N1 C5 C6 121.09(19) . . ?
N1 C5 C10 120.9(2) . . ?
C6 C5 C10 117.67(18) . . ?
C5 C6 C11 121.19(18) . . ?
C7 C6 C5 119.8(2) . . ?
C7 C6 C11 118.9(2) . . ?
K2 C7 H7 100.4 1_554 . ?
C6 C7 K2 97.02(14) . 1_554 ?
C6 C7 H7 119.0 . . ?
C8 C7 K2 72.75(14) . 1_554 ?
C8 C7 C6 122.0(2) . . ?
C8 C7 H7 119.0 . . ?
K2 C8 H8 97.3 1_554 . ?
C7 C8 K2 81.46(15) . 1_554 ?
C7 C8 H8 120.7 . . ?
C7 C8 C9 118.57(19) . . ?
C9 C8 K2 91.05(15) . 1_554 ?
C9 C8 H8 120.7 . . ?
K2 C9 H9 107.9 1_554 . ?
C8 C9 K2 64.61(14) . 1_554 ?
C8 C9 H9 119.0 . . ?
C8 C9 C10 122.0(2) . . ?
C10 C9 K2 97.52(15) . 1_554 ?
C10 C9 H9 119.0 . . ?
C5 C10 C14 120.87(18) . . ?
C9 C10 C5 119.7(2) . . ?
C9 C10 C14 119.4(2) . . ?
C6 C11 H11 107.4 . . ?
C6 C11 C12 111.63(19) . . ?
C6 C11 C13 111.5(2) . . ?
C12 C11 H11 107.4 . . ?
C12 C11 C13 111.2(2) . . ?
C13 C11 H11 107.4 . . ?
C11 C12 H12A 109.5 . . ?
C11 C12 H12B 109.5 . . ?
C11 C12 H12C 109.5 . . ?
H12A C12 H12B 109.5 . . ?
H12A C12 H12C 109.5 . . ?
H12B C12 H12C 109.5 . . ?
C11 C13 H13A 109.5 . . ?
C11 C13 H13B 109.5 . . ?
C11 C13 H13C 109.5 . . ?
H13A C13 H13B 109.5 . . ?
H13A C13 H13C 109.5 . . ?
H13B C13 H13C 109.5 . . ?
C10 C14 H14 107.5 . . ?
C10 C14 C15 111.5(2) . . ?
C10 C14 C16 112.3(2) . . ?
C15 C14 H14 107.5 . . ?
C15 C14 C16 110.2(3) . . ?
C16 C14 H14 107.5 . . ?
C14 C15 H15A 109.5 . . ?
C14 C15 H15B 109.5 . . ?
C14 C15 H15C 109.5 . . ?
H15A C15 H15B 109.5 . . ?
H15A C15 H15C 109.5 . . ?
H15B C15 H15C 109.5 . . ?
C14 C16 H16A 109.5 . . ?
C14 C16 H16B 109.5 . . ?
C14 C16 H16C 109.5 . . ?
H16A C16 H16B 109.5 . . ?
H16A C16 H16C 109.5 . . ?
H16B C16 H16C 109.5 . . ?
N2 C17 K1 104.78(12) . . ?
N2 C17 C18 119.84(18) . . ?
N2 C17 C22 123.87(19) . . ?
C18 C17 K1 81.30(12) . . ?
C22 C17 K1 79.71(12) . . ?
C22 C17 C18 116.2(2) . . ?
C17 C18 K1 72.19(11) . . ?
C17 C18 C23 120.1(2) . . ?
C19 C18 K1 85.61(14) . . ?
C19 C18 C17 120.82(19) . . ?
C19 C18 C23 118.96(19) . . ?
C23 C18 K1 116.41(13) . . ?
K1 C19 H19 119.2 . . ?
C18 C19 K1 70.10(13) . . ?
C18 C19 H19 119.1 . . ?
C20 C19 K1 82.30(15) . . ?
C20 C19 C18 121.8(2) . . ?
C20 C19 H19 119.1 . . ?
K1 C20 H20 123.2 . . ?
C19 C20 K1 74.44(14) . . ?
C19 C20 H20 120.7 . . ?
C19 C20 C21 118.5(2) . . ?
C21 C20 K1 73.05(14) . . ?
C21 C20 H20 120.7 . . ?
K1 C21 H21 118.2 . . ?
C20 C21 K1 83.54(14) . . ?
C20 C21 H21 119.1 . . ?
C20 C21 C22 121.8(2) . . ?
C22 C21 K1 69.66(12) . . ?
C22 C21 H21 119.1 . . ?
C17 C22 K1 73.72(11) . . ?
C17 C22 C26 121.0(2) . . ?
C21 C22 K1 85.78(13) . . ?
C21 C22 C17 120.93(19) . . ?
C21 C22 C26 118.01(18) . . ?
C26 C22 K1 112.83(14) . . ?
C18 C23 H23 107.5 . . ?
C18 C23 C24 110.54(18) . . ?
C18 C23 C25 114.1(2) . . ?
C24 C23 H23 107.5 . . ?
C25 C23 H23 107.5 . . ?
C25 C23 C24 109.6(2) . . ?
C23 C24 H24A 109.5 . . ?
C23 C24 H24B 109.5 . . ?
C23 C24 H24C 109.5 . . ?
H24A C24 H24B 109.5 . . ?
H24A C24 H24C 109.5 . . ?
H24B C24 H24C 109.5 . . ?
C23 C25 H25A 109.5 . . ?
C23 C25 H25B 109.5 . . ?
C23 C25 H25C 109.5 . . ?
H25A C25 H25B 109.5 . . ?
H25A C25 H25C 109.5 . . ?
H25B C25 H25C 109.5 . . ?
C22 C26 H26 108.0 . . ?
C22 C26 C27 109.7(2) . . ?
C22 C26 C28 113.19(19) . . ?
C27 C26 H26 108.0 . . ?
C28 C26 H26 108.0 . . ?
C28 C26 C27 109.9(2) . . ?
C26 C27 H27A 109.5 . . ?
C26 C27 H27B 109.5 . . ?
C26 C27 H27C 109.5 . . ?
H27A C27 H27B 109.5 . . ?
H27A C27 H27C 109.5 . . ?
H27B C27 H27C 109.5 . . ?
C26 C28 H28A 109.5 . . ?
C26 C28 H28B 109.5 . . ?
C26 C28 H28C 109.5 . . ?
H28A C28 H28B 109.5 . . ?
H28A C28 H28C 109.5 . . ?
H28B C28 H28C 109.5 . . ?
Si3 C29 H29A 109.5 . . ?
Si3 C29 H29B 109.5 . . ?
Si3 C29 H29C 109.5 . . ?
H29A C29 H29B 109.5 . . ?
H29A C29 H29C 109.5 . . ?
H29B C29 H29C 109.5 . . ?
Si3 C30 H30A 109.5 . . ?
Si3 C30 H30B 109.5 . . ?
Si3 C30 H30C 109.5 . . ?
H30A C30 H30B 109.5 . . ?
H30A C30 H30C 109.5 . . ?
H30B C30 H30C 109.5 . . ?
Si3 C31 H31A 109.5 . . ?
Si3 C31 H31B 109.5 . . ?
Si3 C31 H31C 109.5 . . ?
H31A C31 H31B 109.5 . . ?
H31A C31 H31C 109.5 . . ?
H31B C31 H31C 109.5 . . ?
Si4 C32 H32A 109.5 . . ?
Si4 C32 H32B 109.5 . . ?
Si4 C32 H32C 109.5 . . ?
H32A C32 H32B 109.5 . . ?
H32A C32 H32C 109.5 . . ?
H32B C32 H32C 109.5 . . ?
Si4 C33 H33A 109.5 . . ?
Si4 C33 H33B 109.5 . . ?
Si4 C33 H33C 109.5 . . ?
H33A C33 H33B 109.5 . . ?
H33A C33 H33C 109.5 . . ?
H33B C33 H33C 109.5 . . ?
Si4 C34 H34A 109.5 . . ?
Si4 C34 H34B 109.5 . . ?
Si4 C34 H34C 109.5 . . ?
H34A C34 H34B 109.5 . . ?
H34A C34 H34C 109.5 . . ?
H34B C34 H34C 109.5 . . ?
Si5 C35 H35A 109.5 . . ?
Si5 C35 H35B 109.5 . . ?
Si5 C35 H35C 109.5 . . ?
H35A C35 H35B 109.5 . . ?
H35A C35 H35C 109.5 . . ?
H35B C35 H35C 109.5 . . ?
Si5 C36 H36A 109.5 . . ?
Si5 C36 H36B 109.5 . . ?
Si5 C36 H36C 109.5 . . ?
H36A C36 H36B 109.5 . . ?
H36A C36 H36C 109.5 . . ?
H36B C36 H36C 109.5 . . ?
Si6 C37 H37A 109.5 . . ?
Si6 C37 H37B 109.5 . . ?
Si6 C37 H37C 109.5 . . ?
H37A C37 H37B 109.5 . . ?
H37A C37 H37C 109.5 . . ?
H37B C37 H37C 109.5 . . ?
Si6 C38 H38A 109.5 . . ?
Si6 C38 H38B 109.5 . . ?
Si6 C38 H38C 109.5 . . ?
H38A C38 H38B 109.5 . . ?
H38A C38 H38C 109.5 . . ?
H38B C38 H38C 109.5 . . ?
N4 C39 C40 121.5(2) . . ?
N4 C39 C44 120.7(2) . . ?
C40 C39 C44 117.4(2) . . ?
C39 C40 C45 121.81(19) . . ?
C41 C40 C39 120.1(2) . . ?
C41 C40 C45 118.1(2) . . ?
K1 C41 H41 101.8 . . ?
C40 C41 K1 96.39(16) . . ?
C40 C41 H41 118.9 . . ?
C42 C41 K1 72.01(15) . . ?
C42 C41 C40 122.1(3) . . ?
C42 C41 H41 118.9 . . ?
K1 C42 H42 98.7 . . ?
C41 C42 K1 81.94(15) . . ?
C41 C42 H42 120.9 . . ?
C41 C42 C43 118.3(2) . . ?
C43 C42 K1 89.12(15) . . ?
C43 C42 H42 120.9 . . ?
K1 C43 H43 108.1 . . ?
C42 C43 K1 65.87(14) . . ?
C42 C43 H43 119.0 . . ?
C42 C43 C44 122.0(2) . . ?
C44 C43 K1 96.14(14) . . ?
C44 C43 H43 119.0 . . ?
C39 C44 C48 120.6(2) . . ?
C43 C44 C39 119.8(2) . . ?
C43 C44 C48 119.6(2) . . ?
C40 C45 H45 107.3 . . ?
C40 C45 C46 111.7(2) . . ?
C40 C45 C47 111.9(2) . . ?
C46 C45 H45 107.3 . . ?
C47 C45 H45 107.3 . . ?
C47 C45 C46 111.2(2) . . ?
C45 C46 H46A 109.5 . . ?
C45 C46 H46B 109.5 . . ?
C45 C46 H46C 109.5 . . ?
H46A C46 H46B 109.5 . . ?
H46A C46 H46C 109.5 . . ?
H46B C46 H46C 109.5 . . ?
C45 C47 H47A 109.5 . . ?
C45 C47 H47B 109.5 . . ?
C45 C47 H47C 109.5 . . ?
H47A C47 H47B 109.5 . . ?
H47A C47 H47C 109.5 . . ?
H47B C47 H47C 109.5 . . ?
C44 C48 H48 107.7 . . ?
C44 C48 C49 110.3(2) . . ?
C44 C48 C50 113.7(2) . . ?
C49 C48 H48 107.7 . . ?
C49 C48 C50 109.7(2) . . ?
C50 C48 H48 107.7 . . ?
C48 C49 H49A 109.5 . . ?
C48 C49 H49B 109.5 . . ?
C48 C49 H49C 109.5 . . ?
H49A C49 H49B 109.5 . . ?
H49A C49 H49C 109.5 . . ?
H49B C49 H49C 109.5 . . ?
C48 C50 H50A 109.5 . . ?
C48 C50 H50B 109.5 . . ?
C48 C50 H50C 109.5 . . ?
H50A C50 H50B 109.5 . . ?
H50A C50 H50C 109.5 . . ?
H50B C50 H50C 109.5 . . ?
N5 C51 K2 110.28(13) . . ?
N5 C51 C52 119.8(2) . . ?
N5 C51 C56 123.9(2) . . ?
C52 C51 K2 77.67(13) . . ?
C56 C51 K2 78.21(13) . . ?
C56 C51 C52 116.1(2) . . ?
C51 C52 K2 76.05(13) . . ?
C51 C52 C57 120.6(2) . . ?
C53 C52 K2 80.07(15) . . ?
C53 C52 C51 120.7(2) . . ?
C53 C52 C57 118.6(2) . . ?
C57 C52 K2 118.44(15) . . ?
K2 C53 H53 116.7 . . ?
C52 C53 K2 74.85(14) . . ?
C52 C53 H53 119.0 . . ?
C54 C53 K2 79.95(16) . . ?
C54 C53 C52 121.9(2) . . ?
C54 C53 H53 119.0 . . ?
K2 C54 H54 118.2 . . ?
C53 C54 K2 75.72(15) . . ?
C53 C54 H54 120.8 . . ?
C53 C54 C55 118.5(2) . . ?
C55 C54 K2 76.28(15) . . ?
C55 C54 H54 120.8 . . ?
K2 C55 H55 117.6 . . ?
C54 C55 K2 79.26(15) . . ?
C54 C55 H55 119.0 . . ?
C54 C55 C56 122.0(2) . . ?
C56 C55 K2 74.74(13) . . ?
C56 C55 H55 119.0 . . ?
C51 C56 K2 75.73(11) . . ?
C51 C56 C60 120.84(19) . . ?
C55 C56 K2 80.31(13) . . ?
C55 C56 C51 120.7(2) . . ?
C55 C56 C60 118.4(2) . . ?
C60 C56 K2 116.83(16) . . ?
C52 C57 H57 107.3 . . ?
C52 C57 C58 110.5(2) . . ?
C52 C57 C59 114.2(2) . . ?
C58 C57 H57 107.3 . . ?
C58 C57 C59 109.8(2) . . ?
C59 C57 H57 107.3 . . ?
C57 C58 H58A 109.5 . . ?
C57 C58 H58B 109.5 . . ?
C57 C58 H58C 109.5 . . ?
H58A C58 H58B 109.5 . . ?
H58A C58 H58C 109.5 . . ?
H58B C58 H58C 109.5 . . ?
C57 C59 H59A 109.5 . . ?
C57 C59 H59B 109.5 . . ?
C57 C59 H59C 109.5 . . ?
H59A C59 H59B 109.5 . . ?
H59A C59 H59C 109.5 . . ?
H59B C59 H59C 109.5 . . ?
C56 C60 H60 107.8 . . ?
C56 C60 C61 109.3(2) . . ?
C56 C60 C62 113.9(2) . . ?
C61 C60 H60 107.8 . . ?
C62 C60 H60 107.8 . . ?
C62 C60 C61 109.9(2) . . ?
C60 C61 H61A 109.5 . . ?
C60 C61 H61B 109.5 . . ?
C60 C61 H61C 109.5 . . ?
H61A C61 H61B 109.5 . . ?
H61A C61 H61C 109.5 . . ?
H61B C61 H61C 109.5 . . ?
C60 C62 H62A 109.5 . . ?
C60 C62 H62B 109.5 . . ?
C60 C62 H62C 109.5 . . ?
H62A C62 H62B 109.5 . . ?
H62A C62 H62C 109.5 . . ?
H62B C62 H62C 109.5 . . ?
Si7 C63 H63A 109.5 . . ?
Si7 C63 H63B 109.5 . . ?
Si7 C63 H63C 109.5 . . ?
H63A C63 H63B 109.5 . . ?
H63A C63 H63C 109.5 . . ?
H63B C63 H63C 109.5 . . ?
Si7 C64 H64A 109.5 . . ?
Si7 C64 H64B 109.5 . . ?
Si7 C64 H64C 109.5 . . ?
H64A C64 H64B 109.5 . . ?
H64A C64 H64C 109.5 . . ?
H64B C64 H64C 109.5 . . ?
Si7 C65 H65A 109.5 . . ?
Si7 C65 H65B 109.5 . . ?
Si7 C65 H65C 109.5 . . ?
H65A C65 H65B 109.5 . . ?
H65A C65 H65C 109.5 . . ?
H65B C65 H65C 109.5 . . ?
Si8 C66 H66A 109.5 . . ?
Si8 C66 H66B 109.5 . . ?
Si8 C66 H66C 109.5 . . ?
H66A C66 H66B 109.5 . . ?
H66A C66 H66C 109.5 . . ?
H66B C66 H66C 109.5 . . ?
Si8 C67 H67A 109.5 . . ?
Si8 C67 H67B 109.5 . . ?
Si8 C67 H67C 109.5 . . ?
H67A C67 H67B 109.5 . . ?
H67A C67 H67C 109.5 . . ?
H67B C67 H67C 109.5 . . ?
Si8 C68 H68A 109.5 . . ?
Si8 C68 H68B 109.5 . . ?
Si8 C68 H68C 109.5 . . ?
H68A C68 H68B 109.5 . . ?
H68A C68 H68C 109.5 . . ?
H68B C68 H68C 109.5 . . ?
C70 C69 H69 121.7 . . ?
C74 C69 H69 121.7 . . ?
C74 C69 C70 116.5(10) . . ?
C69 C70 H70 120.3 . . ?
C71 C70 C69 119.4(11) . . ?
C71 C70 H70 120.3 . . ?
C70 C71 H71 118.7 . . ?
C72 C71 C70 122.6(12) . . ?
C72 C71 H71 118.7 . . ?
C71 C72 H72 120.8 . . ?
C71 C72 C73 118.4(10) . . ?
C73 C72 H72 120.8 . . ?
C72 C73 H73 120.9 . . ?
C72 C73 C74 118.2(10) . . ?
C74 C73 H73 120.9 . . ?
C69 C74 C73 124.1(11) . . ?
C69 C74 H74 117.9 . . ?
C73 C74 H74 117.9 . . ?

loop_
_geom_bond_atom_site_label_1
_geom_bond_atom_site_label_2
_geom_bond_distance
_geom_bond_site_symmetry_2
_geom_bond_publ_flag
Ca1 O1 2.4434(15) . ?
Ca1 N1 2.3418(18) . ?
Ca1 N2 2.3654(17) . ?
Ca1 N3 2.3702(18) . ?
Ca2 O2 2.4177(14) . ?
Ca2 N4 2.354(2) . ?
Ca2 N5 2.3742(18) . ?
Ca2 N6 2.375(2) . ?
K1 N3 2.924(2) . ?
K1 C17 3.067(2) . ?
K1 C18 3.184(2) . ?
K1 C19 3.376(2) . ?
K1 C20 3.473(3) . ?
K1 C21 3.344(2) . ?
K1 C22 3.144(2) . ?
K1 C41 3.125(3) . ?
K1 C42 3.001(2) . ?
K1 C43 3.288(2) . ?
K2 N6 2.9554(19) . ?
K2 C7 3.147(2) 1_556 ?
K2 C8 3.039(3) 1_556 ?
K2 C9 3.363(3) 1_556 ?
K2 C51 3.162(2) . ?
K2 C52 3.183(2) . ?
K2 C53 3.248(3) . ?
K2 C54 3.300(3) . ?
K2 C55 3.263(2) . ?
K2 C56 3.194(2) . ?
Si1 O1 1.6630(15) . ?
Si1 N1 1.6792(17) . ?
Si1 C1 1.873(2) . ?
Si1 C2 1.867(3) . ?
Si2 O1 1.6709(15) . ?
Si2 N2 1.6904(18) . ?
Si2 C3 1.873(2) . ?
Si2 C4 1.874(2) . ?
Si3 N3 1.6928(19) . ?
Si3 C29 1.897(3) . ?
Si3 C30 1.873(3) . ?
Si3 C31 1.885(3) . ?
Si4 N3 1.6909(17) . ?
Si4 C32 1.876(3) . ?
Si4 C33 1.891(2) . ?
Si4 C34 1.893(3) . ?
Si5 O2 1.6684(16) . ?
Si5 N4 1.6803(18) . ?
Si5 C35 1.875(3) . ?
Si5 C36 1.874(2) . ?
Si6 O2 1.6663(15) . ?
Si6 N5 1.6859(18) . ?
Si6 C37 1.869(3) . ?
Si6 C38 1.874(2) . ?
Si7 N6 1.6911(17) . ?
Si7 C63 1.877(3) . ?
Si7 C64 1.883(3) . ?
Si7 C65 1.891(3) . ?
Si8 N6 1.694(2) . ?
Si8 C66 1.875(3) . ?
Si8 C67 1.878(3) . ?
Si8 C68 1.907(2) . ?
N1 C5 1.392(3) . ?
N2 C17 1.384(3) . ?
N4 C39 1.389(3) . ?
N5 C51 1.381(3) . ?
C1 H1A 0.9800 . ?
C1 H1B 0.9800 . ?
C1 H1C 0.9800 . ?
C2 H2A 0.9800 . ?
C2 H2B 0.9800 . ?
C2 H2C 0.9800 . ?
C3 H3A 0.9800 . ?
C3 H3B 0.9800 . ?
C3 H3C 0.9800 . ?
C4 H4A 0.9800 . ?
C4 H4B 0.9800 . ?
C4 H4C 0.9800 . ?
C5 C6 1.428(3) . ?
C5 C10 1.429(3) . ?
C6 C7 1.399(3) . ?
C6 C11 1.521(3) . ?
C7 K2 3.147(2) 1_554 ?
C7 H7 0.9500 . ?
C7 C8 1.384(4) . ?
C8 K2 3.039(3) 1_554 ?
C8 H8 0.9500 . ?
C8 C9 1.386(4) . ?
C9 K2 3.363(3) 1_554 ?
C9 H9 0.9500 . ?
C9 C10 1.399(3) . ?
C10 C14 1.513(3) . ?
C11 H11 1.0000 . ?
C11 C12 1.528(4) . ?
C11 C13 1.528(3) . ?
C12 H12A 0.9800 . ?
C12 H12B 0.9800 . ?
C12 H12C 0.9800 . ?
C13 H13A 0.9800 . ?
C13 H13B 0.9800 . ?
C13 H13C 0.9800 . ?
C14 H14 1.0000 . ?
C14 C15 1.529(4) . ?
C14 C16 1.533(4) . ?
C15 H15A 0.9800 . ?
C15 H15B 0.9800 . ?
C15 H15C 0.9800 . ?
C16 H16A 0.9800 . ?
C16 H16B 0.9800 . ?
C16 H16C 0.9800 . ?
C17 C18 1.438(3) . ?
C17 C22 1.429(3) . ?
C18 C19 1.393(3) . ?
C18 C23 1.527(3) . ?
C19 H19 0.9500 . ?
C19 C20 1.384(3) . ?
C20 H20 0.9500 . ?
C20 C21 1.389(3) . ?
C21 H21 0.9500 . ?
C21 C22 1.393(3) . ?
C22 C26 1.523(3) . ?
C23 H23 1.0000 . ?
C23 C24 1.533(4) . ?
C23 C25 1.530(3) . ?
C24 H24A 0.9800 . ?
C24 H24B 0.9800 . ?
C24 H24C 0.9800 . ?
C25 H25A 0.9800 . ?
C25 H25B 0.9800 . ?
C25 H25C 0.9800 . ?
C26 H26 1.0000 . ?
C26 C27 1.539(3) . ?
C26 C28 1.535(3) . ?
C27 H27A 0.9800 . ?
C27 H27B 0.9800 . ?
C27 H27C 0.9800 . ?
C28 H28A 0.9800 . ?
C28 H28B 0.9800 . ?
C28 H28C 0.9800 . ?
C29 H29A 0.9800 . ?
C29 H29B 0.9800 . ?
C29 H29C 0.9800 . ?
C30 H30A 0.9800 . ?
C30 H30B 0.9800 . ?
C30 H30C 0.9800 . ?
C31 H31A 0.9800 . ?
C31 H31B 0.9800 . ?
C31 H31C 0.9800 . ?
C32 H32A 0.9800 . ?
C32 H32B 0.9800 . ?
C32 H32C 0.9800 . ?
C33 H33A 0.9800 . ?
C33 H33B 0.9800 . ?
C33 H33C 0.9800 . ?
C34 H34A 0.9800 . ?
C34 H34B 0.9800 . ?
C34 H34C 0.9800 . ?
C35 H35A 0.9800 . ?
C35 H35B 0.9800 . ?
C35 H35C 0.9800 . ?
C36 H36A 0.9800 . ?
C36 H36B 0.9800 . ?
C36 H36C 0.9800 . ?
C37 H37A 0.9800 . ?
C37 H37B 0.9800 . ?
C37 H37C 0.9800 . ?
C38 H38A 0.9800 . ?
C38 H38B 0.9800 . ?
C38 H38C 0.9800 . ?
C39 C40 1.423(4) . ?
C39 C44 1.436(3) . ?
C40 C41 1.398(3) . ?
C40 C45 1.514(3) . ?
C41 H41 0.9500 . ?
C41 C42 1.386(4) . ?
C42 H42 0.9500 . ?
C42 C43 1.391(4) . ?
C43 H43 0.9500 . ?
C43 C44 1.396(3) . ?
C44 C48 1.519(4) . ?
C45 H45 1.0000 . ?
C45 C46 1.529(3) . ?
C45 C47 1.527(4) . ?
C46 H46A 0.9800 . ?
C46 H46B 0.9800 . ?
C46 H46C 0.9800 . ?
C47 H47A 0.9800 . ?
C47 H47B 0.9800 . ?
C47 H47C 0.9800 . ?
C48 H48 1.0000 . ?
C48 C49 1.524(4) . ?
C48 C50 1.532(3) . ?
C49 H49A 0.9800 . ?
C49 H49B 0.9800 . ?
C49 H49C 0.9800 . ?
C50 H50A 0.9800 . ?
C50 H50B 0.9800 . ?
C50 H50C 0.9800 . ?
C51 C52 1.443(3) . ?
C51 C56 1.433(3) . ?
C52 C53 1.398(3) . ?
C52 C57 1.516(3) . ?
C53 H53 0.9500 . ?
C53 C54 1.381(4) . ?
C54 H54 0.9500 . ?
C54 C55 1.391(4) . ?
C55 H55 0.9500 . ?
C55 C56 1.396(3) . ?
C56 C60 1.525(3) . ?
C57 H57 1.0000 . ?
C57 C58 1.522(4) . ?
C57 C59 1.539(3) . ?
C58 H58A 0.9800 . ?
C58 H58B 0.9800 . ?
C58 H58C 0.9800 . ?
C59 H59A 0.9800 . ?
C59 H59B 0.9800 . ?
C59 H59C 0.9800 . ?
C60 H60 1.0000 . ?
C60 C61 1.543(3) . ?
C60 C62 1.528(4) . ?
C61 H61A 0.9800 . ?
C61 H61B 0.9800 . ?
C61 H61C 0.9800 . ?
C62 H62A 0.9800 . ?
C62 H62B 0.9800 . ?
C62 H62C 0.9800 . ?
C63 H63A 0.9800 . ?
C63 H63B 0.9800 . ?
C63 H63C 0.9800 . ?
C64 H64A 0.9800 . ?
C64 H64B 0.9800 . ?
C64 H64C 0.9800 . ?
C65 H65A 0.9800 . ?
C65 H65B 0.9800 . ?
C65 H65C 0.9800 . ?
C66 H66A 0.9800 . ?
C66 H66B 0.9800 . ?
C66 H66C 0.9800 . ?
C67 H67A 0.9800 . ?
C67 H67B 0.9800 . ?
C67 H67C 0.9800 . ?
C68 H68A 0.9800 . ?
C68 H68B 0.9800 . ?
C68 H68C 0.9800 . ?
C69 H69 0.9500 . ?
C69 C70 1.380(10) . ?
C69 C74 1.367(10) . ?
C70 H70 0.9500 . ?
C70 C71 1.374(10) . ?
C71 H71 0.9500 . ?
C71 C72 1.360(10) . ?
C72 H72 0.9500 . ?
C72 C73 1.363(10) . ?
C73 H73 0.9500 . ?
C73 C74 1.371(10) . ?
C74 H74 0.9500 . ?

loop_
_geom_torsion_atom_site_label_1
_geom_torsion_atom_site_label_2
_geom_torsion_atom_site_label_3
_geom_torsion_atom_site_label_4
_geom_torsion
_geom_torsion_site_symmetry_1
_geom_torsion_site_symmetry_2
_geom_torsion_site_symmetry_3
_geom_torsion_site_symmetry_4
_geom_torsion_publ_flag
Ca1 N1 C5 C6 -77.9(3) . . . . ?
Ca1 N1 C5 C10 95.8(2) . . . . ?
Ca1 N2 C17 K1 40.39(17) . . . . ?
Ca1 N2 C17 C18 -47.9(3) . . . . ?
Ca1 N2 C17 C22 127.78(17) . . . . ?
Ca2 N4 C39 C40 -77.8(2) . . . . ?
Ca2 N4 C39 C44 95.2(2) . . . . ?
Ca2 N5 C51 K2 37.9(2) . . . . ?
Ca2 N5 C51 C52 -49.2(3) . . . . ?
Ca2 N5 C51 C56 127.07(19) . . . . ?
K1 C17 C18 C19 73.4(2) . . . . ?
K1 C17 C18 C23 -110.72(18) . . . . ?
K1 C17 C22 C21 -74.67(19) . . . . ?
K1 C17 C22 C26 107.22(19) . . . . ?
K1 C18 C19 C20 66.9(2) . . . . ?
K1 C18 C23 C24 -161.04(17) . . . . ?
K1 C18 C23 C25 74.9(2) . . . . ?
K1 C19 C20 C21 60.3(2) . . . . ?
K1 C20 C21 C22 61.2(2) . . . . ?
K1 C21 C22 C17 68.16(17) . . . . ?
K1 C21 C22 C26 -113.67(19) . . . . ?
K1 C22 C26 C27 -177.72(15) . . . . ?
K1 C22 C26 C28 -54.5(2) . . . . ?
K1 C41 C42 C43 -84.6(2) . . . . ?
K1 C42 C43 C44 -81.8(2) . . . . ?
K1 C43 C44 C39 -67.1(2) . . . . ?
K1 C43 C44 C48 114.90(19) . . . . ?
K2 C7 C8 C9 -86.5(2) 1_554 . . . ?
K2 C8 C9 C10 -82.8(2) 1_554 . . . ?
K2 C9 C10 C5 -66.1(2) 1_554 . . . ?
K2 C9 C10 C14 116.4(2) 1_554 . . . ?
K2 C51 C52 C53 69.2(2) . . . . ?
K2 C51 C52 C57 -115.0(2) . . . . ?
K2 C51 C56 C55 -69.3(2) . . . . ?
K2 C51 C56 C60 113.0(2) . . . . ?
K2 C52 C53 C54 67.6(2) . . . . ?
K2 C52 C57 C58 -171.79(17) . . . . ?
K2 C52 C57 C59 63.8(2) . . . . ?
K2 C53 C54 C55 65.4(2) . . . . ?
K2 C54 C55 C56 64.3(2) . . . . ?
K2 C55 C56 C51 66.89(19) . . . . ?
K2 C55 C56 C60 -115.4(2) . . . . ?
K2 C56 C60 C61 -176.93(15) . . . . ?
K2 C56 C60 C62 -53.5(2) . . . . ?
Si1 N1 C5 C6 93.9(3) . . . . ?
Si1 N1 C5 C10 -92.5(3) . . . . ?
Si2 N2 C17 K1 -151.19(14) . . . . ?
Si2 N2 C17 C18 120.47(19) . . . . ?
Si2 N2 C17 C22 -63.8(3) . . . . ?
Si5 N4 C39 C40 91.0(3) . . . . ?
Si5 N4 C39 C44 -95.9(3) . . . . ?
Si6 N5 C51 K2 -153.22(18) . . . . ?
Si6 N5 C51 C52 119.7(2) . . . . ?
Si6 N5 C51 C56 -64.0(4) . . . . ?
O1 Si1 N1 Ca1 -2.94(9) . . . . ?
O1 Si1 N1 C5 -176.1(2) . . . . ?
O1 Si2 N2 Ca1 9.99(8) . . . . ?
O1 Si2 N2 C17 -160.88(18) . . . . ?
O2 Si5 N4 Ca2 -3.37(10) . . . . ?
O2 Si5 N4 C39 -174.0(3) . . . . ?
O2 Si6 N5 Ca2 6.97(10) . . . . ?
O2 Si6 N5 C51 -163.7(3) . . . . ?
N1 Si1 O1 Ca1 2.80(9) . . . . ?
N1 Si1 O1 Si2 -112.0(2) . . . . ?
N1 C5 C6 C7 167.6(2) . . . . ?
N1 C5 C6 C11 -8.5(3) . . . . ?
N1 C5 C10 C9 -168.5(2) . . . . ?
N1 C5 C10 C14 9.0(3) . . . . ?
N2 Si2 O1 Ca1 -9.63(8) . . . . ?
N2 Si2 O1 Si1 105.2(2) . . . . ?
N2 C17 C18 K1 102.10(17) . . . . ?
N2 C17 C18 C19 175.53(19) . . . . ?
N2 C17 C18 C23 -8.6(3) . . . . ?
N2 C17 C22 K1 -100.97(19) . . . . ?
N2 C17 C22 C21 -175.6(2) . . . . ?
N2 C17 C22 C26 6.2(3) . . . . ?
N4 Si5 O2 Ca2 3.27(9) . . . . ?
N4 Si5 O2 Si6 -112.0(2) . . . . ?
N4 C39 C40 C41 168.7(2) . . . . ?
N4 C39 C40 C45 -8.9(3) . . . . ?
N4 C39 C44 C43 -168.6(2) . . . . ?
N4 C39 C44 C48 9.4(3) . . . . ?
N5 Si6 O2 Ca2 -6.83(10) . . . . ?
N5 Si6 O2 Si5 108.4(2) . . . . ?
N5 C51 C52 K2 106.48(19) . . . . ?
N5 C51 C52 C53 175.7(2) . . . . ?
N5 C51 C52 C57 -8.6(3) . . . . ?
N5 C51 C56 K2 -106.6(2) . . . . ?
N5 C51 C56 C55 -175.9(2) . . . . ?
N5 C51 C56 C60 6.4(3) . . . . ?
C1 Si1 O1 Ca1 126.62(10) . . . . ?
C1 Si1 O1 Si2 11.8(3) . . . . ?
C1 Si1 N1 Ca1 -120.46(12) . . . . ?
C1 Si1 N1 C5 66.4(3) . . . . ?
C2 Si1 O1 Ca1 -118.57(9) . . . . ?
C2 Si1 O1 Si2 126.6(2) . . . . ?
C2 Si1 N1 Ca1 111.15(10) . . . . ?
C2 Si1 N1 C5 -62.0(2) . . . . ?
C3 Si2 O1 Ca1 -130.93(8) . . . . ?
C3 Si2 O1 Si1 -16.1(3) . . . . ?
C3 Si2 N2 Ca1 129.80(9) . . . . ?
C3 Si2 N2 C17 -41.1(2) . . . . ?
C4 Si2 O1 Ca1 113.78(8) . . . . ?
C4 Si2 O1 Si1 -131.4(2) . . . . ?
C4 Si2 N2 Ca1 -100.34(10) . . . . ?
C4 Si2 N2 C17 88.8(2) . . . . ?
C5 C6 C7 K2 77.2(2) . . . 1_554 ?
C5 C6 C7 C8 3.2(4) . . . . ?
C5 C6 C11 C12 -122.0(2) . . . . ?
C5 C6 C11 C13 112.9(2) . . . . ?
C5 C10 C14 C15 108.9(3) . . . . ?
C5 C10 C14 C16 -126.9(2) . . . . ?
C6 C5 C10 C9 5.4(3) . . . . ?
C6 C5 C10 C14 -177.1(2) . . . . ?
C6 C7 C8 K2 87.5(2) . . . 1_554 ?
C6 C7 C8 C9 1.0(4) . . . . ?
C7 C6 C11 C12 61.8(3) . . . . ?
C7 C6 C11 C13 -63.2(3) . . . . ?
C7 C8 C9 K2 80.8(2) . . . 1_554 ?
C7 C8 C9 C10 -1.9(4) . . . . ?
C8 C9 C10 C5 -1.4(4) . . . . ?
C8 C9 C10 C14 -178.9(2) . . . . ?
C9 C10 C14 C15 -73.6(3) . . . . ?
C9 C10 C14 C16 50.7(3) . . . . ?
C10 C5 C6 C7 -6.2(3) . . . . ?
C10 C5 C6 C11 177.6(2) . . . . ?
C11 C6 C7 K2 -106.60(19) . . . 1_554 ?
C11 C6 C7 C8 179.4(2) . . . . ?
C17 C18 C19 K1 -66.24(18) . . . . ?
C17 C18 C19 C20 0.7(3) . . . . ?
C17 C18 C23 C24 -77.2(3) . . . . ?
C17 C18 C23 C25 158.8(2) . . . . ?
C17 C22 C26 C27 98.1(2) . . . . ?
C17 C22 C26 C28 -138.7(2) . . . . ?
C18 C17 C22 K1 74.89(16) . . . . ?
C18 C17 C22 C21 0.2(3) . . . . ?
C18 C17 C22 C26 -177.89(19) . . . . ?
C18 C19 C20 K1 -60.8(2) . . . . ?
C18 C19 C20 C21 -0.5(4) . . . . ?
C19 C18 C23 C24 98.8(3) . . . . ?
C19 C18 C23 C25 -25.3(3) . . . . ?
C19 C20 C21 K1 -61.0(2) . . . . ?
C19 C20 C21 C22 0.2(4) . . . . ?
C20 C21 C22 K1 -68.2(2) . . . . ?
C20 C21 C22 C17 -0.1(3) . . . . ?
C20 C21 C22 C26 178.1(2) . . . . ?
C21 C22 C26 C27 -80.0(3) . . . . ?
C21 C22 C26 C28 43.1(3) . . . . ?
C22 C17 C18 K1 -73.94(16) . . . . ?
C22 C17 C18 C19 -0.5(3) . . . . ?
C22 C17 C18 C23 175.34(19) . . . . ?
C23 C18 C19 K1 117.86(19) . . . . ?
C23 C18 C19 C20 -175.2(2) . . . . ?
C29 Si3 N3 Ca1 -11.59(12) . . . . ?
C29 Si3 N3 K1 -117.46(10) . . . . ?
C29 Si3 N3 Si4 125.09(17) . . . . ?
C30 Si3 N3 Ca1 -132.27(12) . . . . ?
C30 Si3 N3 K1 121.86(12) . . . . ?
C30 Si3 N3 Si4 4.4(2) . . . . ?
C31 Si3 N3 Ca1 102.57(12) . . . . ?
C31 Si3 N3 K1 -3.30(13) . . . . ?
C31 Si3 N3 Si4 -120.76(18) . . . . ?
C32 Si4 N3 Ca1 127.34(13) . . . . ?
C32 Si4 N3 K1 -126.13(12) . . . . ?
C32 Si4 N3 Si3 -7.2(2) . . . . ?
C33 Si4 N3 Ca1 4.97(14) . . . . ?
C33 Si4 N3 K1 111.50(11) . . . . ?
C33 Si4 N3 Si3 -129.61(18) . . . . ?
C34 Si4 N3 Ca1 -109.67(12) . . . . ?
C34 Si4 N3 K1 -3.14(12) . . . . ?
C34 Si4 N3 Si3 115.76(18) . . . . ?
C35 Si5 O2 Ca2 128.20(10) . . . . ?
C35 Si5 O2 Si6 12.9(2) . . . . ?
C35 Si5 N4 Ca2 -120.14(12) . . . . ?
C35 Si5 N4 C39 69.3(3) . . . . ?
C36 Si5 O2 Ca2 -118.18(10) . . . . ?
C36 Si5 O2 Si6 126.5(2) . . . . ?
C36 Si5 N4 Ca2 110.69(12) . . . . ?
C36 Si5 N4 C39 -59.9(3) . . . . ?
C37 Si6 O2 Ca2 -130.04(10) . . . . ?
C37 Si6 O2 Si5 -14.8(2) . . . . ?
C37 Si6 N5 Ca2 126.40(12) . . . . ?
C37 Si6 N5 C51 -44.3(3) . . . . ?
C38 Si6 O2 Ca2 116.81(10) . . . . ?
C38 Si6 O2 Si5 -128.0(2) . . . . ?
C38 Si6 N5 Ca2 -103.39(11) . . . . ?
C38 Si6 N5 C51 85.9(3) . . . . ?
C39 C40 C41 K1 74.2(2) . . . . ?
C39 C40 C41 C42 1.5(4) . . . . ?
C39 C40 C45 C46 -115.4(3) . . . . ?
C39 C40 C45 C47 119.2(3) . . . . ?
C39 C44 C48 C49 95.8(3) . . . . ?
C39 C44 C48 C50 -140.6(2) . . . . ?
C40 C39 C44 C43 4.7(3) . . . . ?
C40 C39 C44 C48 -177.3(2) . . . . ?
C40 C41 C42 K1 86.2(2) . . . . ?
C40 C41 C42 C43 1.6(4) . . . . ?
C41 C40 C45 C46 66.9(3) . . . . ?
C41 C40 C45 C47 -58.4(3) . . . . ?
C41 C42 C43 K1 80.4(2) . . . . ?
C41 C42 C43 C44 -1.5(4) . . . . ?
C42 C43 C44 C39 -1.7(4) . . . . ?
C42 C43 C44 C48 -179.8(2) . . . . ?
C43 C44 C48 C49 -86.2(3) . . . . ?
C43 C44 C48 C50 37.5(3) . . . . ?
C44 C39 C40 C41 -4.6(3) . . . . ?
C44 C39 C40 C45 177.8(2) . . . . ?
C45 C40 C41 K1 -108.1(2) . . . . ?
C45 C40 C41 C42 179.2(2) . . . . ?
C51 C52 C53 K2 -67.1(2) . . . . ?
C51 C52 C53 C54 0.4(4) . . . . ?
C51 C52 C57 C58 -81.7(3) . . . . ?
C51 C52 C57 C59 153.8(2) . . . . ?
C51 C56 C60 C61 94.2(3) . . . . ?
C51 C56 C60 C62 -142.4(2) . . . . ?
C52 C51 C56 K2 69.80(17) . . . . ?
C52 C51 C56 C55 0.5(3) . . . . ?
C52 C51 C56 C60 -177.2(2) . . . . ?
C52 C53 C54 K2 -65.0(2) . . . . ?
C52 C53 C54 C55 0.4(4) . . . . ?
C53 C52 C57 C58 94.1(3) . . . . ?
C53 C52 C57 C59 -30.4(3) . . . . ?
C53 C54 C55 K2 -65.1(2) . . . . ?
C53 C54 C55 C56 -0.8(4) . . . . ?
C54 C55 C56 K2 -66.6(2) . . . . ?
C54 C55 C56 C51 0.3(4) . . . . ?
C54 C55 C56 C60 178.1(2) . . . . ?
C55 C56 C60 C61 -83.6(3) . . . . ?
C55 C56 C60 C62 39.8(3) . . . . ?
C56 C51 C52 K2 -70.11(18) . . . . ?
C56 C51 C52 C53 -0.9(3) . . . . ?
C56 C51 C52 C57 174.8(2) . . . . ?
C57 C52 C53 K2 117.1(2) . . . . ?
C57 C52 C53 C54 -175.4(2) . . . . ?
C63 Si7 N6 Ca2 124.27(14) . . . . ?
C63 Si7 N6 K2 -126.28(13) . . . . ?
C63 Si7 N6 Si8 -12.4(2) . . . . ?
C64 Si7 N6 Ca2 2.71(14) . . . . ?
C64 Si7 N6 K2 112.15(11) . . . . ?
C64 Si7 N6 Si8 -134.01(17) . . . . ?
C65 Si7 N6 Ca2 -114.92(13) . . . . ?
C65 Si7 N6 K2 -5.47(14) . . . . ?
C65 Si7 N6 Si8 108.36(18) . . . . ?
C66 Si8 N6 Ca2 -133.02(12) . . . . ?
C66 Si8 N6 K2 119.67(12) . . . . ?
C66 Si8 N6 Si7 6.9(2) . . . . ?
C67 Si8 N6 Ca2 101.88(11) . . . . ?
C67 Si8 N6 K2 -5.44(12) . . . . ?
C67 Si8 N6 Si7 -118.22(17) . . . . ?
C68 Si8 N6 Ca2 -12.16(12) . . . . ?
C68 Si8 N6 K2 -119.47(10) . . . . ?
C68 Si8 N6 Si7 127.75(17) . . . . ?
C69 C70 C71 C72 3.8(17) . . . . ?
C70 C69 C74 C73 2.7(13) . . . . ?
C70 C71 C72 C73 -8(2) . . . . ?
C71 C72 C73 C74 9(2) . . . . ?
C72 C73 C74 C69 -6.9(18) . . . . ?
C74 C69 C70 C71 -1.0(11) . . . . ?

loop_
_exptl_oxdiff_crystal_face_indexfrac_h
_exptl_oxdiff_crystal_face_indexfrac_k
_exptl_oxdiff_crystal_face_indexfrac_l
_exptl_oxdiff_crystal_face_x
_exptl_oxdiff_crystal_face_y
_exptl_oxdiff_crystal_face_z
1.0002 -2.0088 -0.0019 0.0482 0.0105 0.2408
1.0059 0.0002 0.0016 -0.0709 0.0028 0.1224
-0.0029 -1.0045 -0.0018 0.0595 0.0038 0.0592
-1.0059 -0.0002 -0.0016 0.0709 -0.0028 -0.1224
-1.0117 -2.0092 -0.0052 0.1900 0.0048 -0.0041
1.0117 2.0092 0.0052 -0.1900 -0.0048 0.0041
0.0029 1.0045 0.0018 -0.0595 -0.0038 -0.0592
0.0013 -0.0007 1.0037 0.0094 -0.0746 -0.0076
-0.0013 0.0007 -1.0037 -0.0094 0.0746 0.0076
-1.0056 1.0058 -2.0073 -0.0075 0.1426 -0.1663
2.0064 -1.0027 -2.0060 -0.1012 0.1587 0.3194
-1.0034 -0.0016 2.0058 0.0898 -0.1520 -0.1377
1.0113 1.0033 2.0108 -0.1116 -0.1502 0.0480
0.0054 1.0031 2.0092 -0.0407 -0.1530 -0.0745
-0.0016 -1.0052 1.0019 0.0690 -0.0708 0.0516
